data_7128591
loop_
_publ_author_name
'Shimamoto, Kento'
'Sunada, Yusuke'

_publ_section_title
;
 Nuclearity expansion in Pd clusters triggered by the migration of a
 phenyl group in cyclooligosilanes.
;
_journal_issue 62
_journal_name_full 'Chemical communications (Cambridge, England)'
_journal_page_first 7649
_journal_page_last 7652
_journal_paper_doi 10.1039/d1cc02682h
_journal_volume 57
_journal_year 2021
_chemical_formula_moiety 'C88 H112 N8 Pd7 Si4'
_chemical_formula_sum 'C88 H112 N8 Pd7 Si4'
_chemical_formula_weight 2139.05
_space_group_crystal_system monoclinic
_space_group_IT_number 14
_space_group_name_Hall '-P 2yn'
_space_group_name_H-M_alt 'P 1 21/n 1'
_atom_sites_solution_hydrogens geom
_atom_sites_solution_primary direct
_atom_sites_solution_secondary difmap
_audit_update_record
;
2021-04-20 deposited with the CCDC.	2021-07-06 downloaded from the CCDC.
;
_cell_angle_alpha 90.0000
_cell_angle_beta 111.647(4)
_cell_angle_gamma 90.0000
_cell_formula_units_Z 4
_cell_length_a 23.5338(9)
_cell_length_b 17.3277(6)
_cell_length_c 26.3271(9)
_cell_measurement_reflns_used 23135
_cell_measurement_temperature 113
_cell_measurement_theta_max 31.23
_cell_measurement_theta_min 1.87
_cell_volume 9978.7(7)
_computing_cell_refinement 'CrysAlisPro 1.171.41.93a (Rigaku OD, 2020)'
_computing_data_collection 'CrysAlisPro 1.171.41.93a (Rigaku OD, 2020)'
_computing_data_reduction 'CrysAlisPro 1.171.41.93a (Rigaku OD, 2020)'
_computing_molecular_graphics 'CrystalStructure 4.3'
_computing_publication_material 'CrystalStructure 4.3 (Rigaku, 2018)'
_computing_structure_refinement 'SHELXL Version 2017/1 (Sheldrick, 2008)'
_computing_structure_solution 'SHELXT Version 2014/5 (Sheldrick, 2014)'
_diffrn_ambient_temperature 113
_diffrn_detector_area_resol_mean 28.626
_diffrn_measured_fraction_theta_full 0.980
_diffrn_measured_fraction_theta_max 0.896
_diffrn_measurement_device_type 'Rigaku Saturn724'
_diffrn_measurement_method \w
_diffrn_radiation_type 'Mo K\a'
_diffrn_radiation_wavelength 0.71075
_diffrn_reflns_av_R_equivalents 0.1038
_diffrn_reflns_av_unetI/netI 0.1638
_diffrn_reflns_Laue_measured_fraction_full 0.980
_diffrn_reflns_Laue_measured_fraction_max 0.896
_diffrn_reflns_limit_h_max 26
_diffrn_reflns_limit_h_min -32
_diffrn_reflns_limit_k_max 24
_diffrn_reflns_limit_k_min -25
_diffrn_reflns_limit_l_max 38
_diffrn_reflns_limit_l_min -36
_diffrn_reflns_number 90976
_diffrn_reflns_point_group_measured_fraction_full 0.980
_diffrn_reflns_point_group_measured_fraction_max 0.896
_diffrn_reflns_theta_full 25.242
_diffrn_reflns_theta_max 31.156
_diffrn_reflns_theta_min 1.874
_diffrn_standards_number 0
_exptl_absorpt_coefficient_mu 1.324
_exptl_absorpt_correction_T_max 0.987
_exptl_absorpt_correction_T_min 0.916
_exptl_absorpt_correction_type multi-scan
_exptl_absorpt_process_details
;
CrysAlisPro 1.171.41.93a (Rigaku Oxford Diffraction, 2020)
Empirical absorption correction using spherical harmonics,
implemented in SCALE3 ABSPACK scaling algorithm.
;
_exptl_crystal_colour black
_exptl_crystal_density_diffrn 1.424
_exptl_crystal_density_method 'not measured'
_exptl_crystal_description platelet
_exptl_crystal_F_000 4296.00
_exptl_crystal_size_max 0.150
_exptl_crystal_size_mid 0.050
_exptl_crystal_size_min 0.010
_refine_diff_density_max 1.47
_refine_diff_density_min -1.11
_refine_ls_extinction_method none
_refine_ls_goodness_of_fit_ref 0.951
_refine_ls_hydrogen_treatment constr
_refine_ls_number_parameters 952
_refine_ls_number_reflns 28869
_refine_ls_number_restraints 0
_refine_ls_R_factor_all 0.1753
_refine_ls_R_factor_gt 0.0662
_refine_ls_shift/su_max 0.001
_refine_ls_structure_factor_coef Fsqd
_refine_ls_weighting_details 'w = 1/[\s^2^(Fo^2^)+(0.0552P)^2^] where P=(Fo^2^+2Fc^2^)/3'
_refine_ls_weighting_scheme calc
_refine_ls_wR_factor_gt 0.1119
_refine_ls_wR_factor_ref 0.1451
_reflns_Friedel_coverage 0.000
_reflns_number_gt 13479
_reflns_number_total 28869
_reflns_threshold_expression F^2^>2.0\s(F^2^)
_cod_data_source_file d1cc02682h2.cif
_cod_data_source_block Pd7(CNtBu)8(SiPh2)2(SiPh)(SiPh3)
_cod_depositor_comments 'Adding full bibliography for 7128591--7128594.cif.'
_cod_database_code 7128591

loop_
_space_group_symop_id
_space_group_symop_operation_xyz
1 +X,+Y,+Z
2 1/2-X,1/2+Y,1/2-Z
3 -X,-Y,-Z
4 -1/2+X,-1/2-Y,-1/2+Z

loop_
_atom_site_label
_atom_site_type_symbol
_atom_site_fract_x
_atom_site_fract_y
_atom_site_fract_z
_atom_site_U_iso_or_equiv
_atom_site_adp_type
_atom_site_occupancy
_atom_site_site_symmetry_order
_atom_site_calc_flag
_atom_site_refinement_flags_posn
_atom_site_refinement_flags_adp
_atom_site_refinement_flags_occupancy
_atom_site_disorder_assembly
_atom_site_disorder_group
Pd1 Pd 0.56091(2) 0.64080(3) 0.39912(2) 0.02985(12) Uani 1 1 d . . . . .
Pd2 Pd 0.50714(2) 0.69281(3) 0.29388(2) 0.02759(11) Uani 1 1 d . . . . .
Pd3 Pd 0.46713(2) 0.84026(3) 0.26006(2) 0.03185(12) Uani 1 1 d . . . . .
Pd4 Pd 0.41823(2) 0.82735(3) 0.14912(2) 0.03915(14) Uani 1 1 d . . . . .
Pd5 Pd 0.42006(2) 0.67023(3) 0.12099(2) 0.03188(12) Uani 1 1 d . . . . .
Pd6 Pd 0.48010(2) 0.58418(3) 0.21432(2) 0.03129(12) Uani 1 1 d . . . . .
Pd7 Pd 0.52249(2) 0.73857(3) 0.19454(2) 0.03071(12) Uani 1 1 d . . . . .
Si1 Si 0.52683(8) 0.56212(10) 0.31127(7) 0.0306(4) Uani 1 1 d . . . . .
Si2 Si 0.52796(7) 0.77620(10) 0.36438(6) 0.0289(4) Uani 1 1 d . . . . .
Si3 Si 0.52311(8) 0.71142(11) 0.10809(7) 0.0353(4) Uani 1 1 d . . . . .
Si4 Si 0.42949(7) 0.71227(11) 0.21022(6) 0.0302(4) Uani 1 1 d . . . . .
N1 N 0.5724(3) 0.4779(4) 0.4551(2) 0.0476(15) Uani 1 1 d . . . . .
N2 N 0.6407(2) 0.7205(3) 0.5091(2) 0.0396(14) Uani 1 1 d . . . . .
N3 N 0.4587(2) 0.9731(3) 0.3363(2) 0.0383(13) Uani 1 1 d . . . . .
N4 N 0.4113(3) 0.9866(4) 0.1985(2) 0.0532(16) Uani 1 1 d . . . . .
N5 N 0.3380(3) 0.8729(4) 0.0278(2) 0.0577(18) Uani 1 1 d . . . . .
N6 N 0.3285(2) 0.5322(3) 0.1073(2) 0.0387(13) Uani 1 1 d . . . . .
N7 N 0.5066(3) 0.4241(3) 0.1709(2) 0.0389(13) Uani 1 1 d . . . . .
N8 N 0.6610(3) 0.7737(3) 0.2469(2) 0.0414(14) Uani 1 1 d . . . . .
C1 C 0.4724(3) 0.4848(4) 0.3161(2) 0.0442(18) Uani 1 1 d . . . . .
C2 C 0.4257(3) 0.5049(5) 0.3352(3) 0.057(2) Uani 1 1 d . . . . .
H2 H 0.424654 0.555475 0.348807 0.069 Uiso 1 1 calc R U . . .
C3 C 0.3810(4) 0.4513(7) 0.3345(4) 0.080(3) Uani 1 1 d . . . . .
H3 H 0.349143 0.465574 0.346621 0.096 Uiso 1 1 calc R U . . .
C4 C 0.3837(5) 0.3784(8) 0.3162(4) 0.100(4) Uani 1 1 d . . . . .
H4 H 0.353630 0.341956 0.316335 0.120 Uiso 1 1 calc R U . . .
C5 C 0.4290(6) 0.3556(5) 0.2972(3) 0.085(3) Uani 1 1 d . . . . .
H5 H 0.430226 0.304356 0.284815 0.103 Uiso 1 1 calc R U . . .
C6 C 0.4722(4) 0.4096(5) 0.2970(3) 0.060(2) Uani 1 1 d . . . . .
H6 H 0.502803 0.394973 0.283373 0.073 Uiso 1 1 calc R U . . .
C7 C 0.6031(3) 0.5155(4) 0.3198(2) 0.0340(15) Uani 1 1 d . . . . .
C8 C 0.6227(4) 0.4456(5) 0.3432(3) 0.052(2) Uani 1 1 d . . . . .
H8 H 0.595903 0.416879 0.355627 0.062 Uiso 1 1 calc R U . . .
C9 C 0.6790(4) 0.4133(6) 0.3502(3) 0.068(3) Uani 1 1 d . . . . .
H9 H 0.689954 0.363410 0.365737 0.081 Uiso 1 1 calc R U . . .
C10 C 0.7186(4) 0.4562(7) 0.3337(3) 0.071(3) Uani 1 1 d . . . . .
H10 H 0.757624 0.435838 0.337953 0.086 Uiso 1 1 calc R U . . .
C11 C 0.7021(4) 0.5273(6) 0.3115(3) 0.062(2) Uani 1 1 d . . . . .
H11 H 0.729691 0.557294 0.300933 0.074 Uiso 1 1 calc R U . . .
C12 C 0.6448(3) 0.5558(4) 0.3043(3) 0.0467(18) Uani 1 1 d . . . . .
H12 H 0.633579 0.605174 0.287980 0.056 Uiso 1 1 calc R U . . .
C13 C 0.4724(3) 0.7946(3) 0.4002(2) 0.0273(13) Uani 1 1 d . . . . .
C14 C 0.4097(3) 0.7853(4) 0.3702(2) 0.0373(16) Uani 1 1 d . . . . .
H14 H 0.396524 0.770502 0.332862 0.045 Uiso 1 1 calc R U . . .
C15 C 0.3661(3) 0.7971(4) 0.3937(3) 0.0408(17) Uani 1 1 d . . . . .
H15 H 0.323918 0.789840 0.372458 0.049 Uiso 1 1 calc R U . . .
C16 C 0.3840(3) 0.8194(4) 0.4477(3) 0.0418(17) Uani 1 1 d . . . . .
H16 H 0.354330 0.828568 0.463615 0.050 Uiso 1 1 calc R U . . .
C17 C 0.4456(3) 0.8283(4) 0.4783(3) 0.0394(16) Uani 1 1 d . . . . .
H17 H 0.458332 0.843307 0.515576 0.047 Uiso 1 1 calc R U . . .
C18 C 0.4887(3) 0.8154(4) 0.4552(2) 0.0344(15) Uani 1 1 d . . . . .
H18 H 0.530773 0.820801 0.477333 0.041 Uiso 1 1 calc R U . . .
C19 C 0.5946(3) 0.8464(4) 0.3938(2) 0.0324(15) Uani 1 1 d . . . . .
C20 C 0.5939(3) 0.9118(4) 0.4239(3) 0.0395(16) Uani 1 1 d . . . . .
H20 H 0.558064 0.923479 0.430889 0.047 Uiso 1 1 calc R U . . .
C21 C 0.6443(3) 0.9608(4) 0.4443(3) 0.0506(19) Uani 1 1 d . . . . .
H21 H 0.642937 1.004396 0.465719 0.061 Uiso 1 1 calc R U . . .
C22 C 0.6949(3) 0.9462(5) 0.4334(3) 0.052(2) Uani 1 1 d . . . . .
H22 H 0.729428 0.979286 0.447250 0.063 Uiso 1 1 calc R U . . .
C23 C 0.6965(3) 0.8835(5) 0.4025(3) 0.054(2) Uani 1 1 d . . . . .
H23 H 0.731801 0.874055 0.394114 0.065 Uiso 1 1 calc R U . . .
C24 C 0.6469(3) 0.8333(4) 0.3831(3) 0.0416(17) Uani 1 1 d . . . . .
H24 H 0.649160 0.789396 0.362333 0.050 Uiso 1 1 calc R U . . .
C25 C 0.4633(3) 0.6507(4) 0.0529(2) 0.0337(15) Uani 1 1 d . . . . .
C26 C 0.4088(3) 0.6855(5) 0.0190(3) 0.0510(19) Uani 1 1 d . . . . .
H26 H 0.402061 0.738834 0.023050 0.061 Uiso 1 1 calc R U . . .
C27 C 0.3638(4) 0.6413(6) -0.0214(3) 0.070(3) Uani 1 1 d . . . . .
H27 H 0.327444 0.665667 -0.044921 0.084 Uiso 1 1 calc R U . . .
C28 C 0.3716(4) 0.5659(6) -0.0269(3) 0.067(3) Uani 1 1 d . . . . .
H28 H 0.341087 0.537124 -0.054289 0.080 Uiso 1 1 calc R U . . .
C29 C 0.4239(4) 0.5301(5) 0.0071(3) 0.056(2) Uani 1 1 d . . . . .
H29 H 0.429566 0.476466 0.003066 0.067 Uiso 1 1 calc R U . . .
C30 C 0.4689(3) 0.5723(4) 0.0476(3) 0.0423(17) Uani 1 1 d . . . . .
H30 H 0.503997 0.546344 0.071816 0.051 Uiso 1 1 calc R U . . .
C31 C 0.5961(3) 0.6540(4) 0.1200(3) 0.0429(18) Uani 1 1 d . . . . .
C32 C 0.6170(3) 0.5979(4) 0.1601(3) 0.0462(18) Uani 1 1 d . . . . .
H32 H 0.593998 0.587883 0.182433 0.055 Uiso 1 1 calc R U . . .
C33 C 0.6688(4) 0.5565(5) 0.1689(3) 0.061(2) Uani 1 1 d . . . . .
H33 H 0.681150 0.518533 0.196939 0.073 Uiso 1 1 calc R U . . .
C34 C 0.7035(4) 0.5691(6) 0.1376(4) 0.074(3) Uani 1 1 d . . . . .
H34 H 0.739922 0.540569 0.144102 0.089 Uiso 1 1 calc R U . . .
C35 C 0.6849(4) 0.6231(6) 0.0973(4) 0.075(3) Uani 1 1 d . . . . .
H35 H 0.708464 0.631962 0.075299 0.091 Uiso 1 1 calc R U . . .
C36 C 0.6319(4) 0.6652(5) 0.0880(3) 0.061(2) Uani 1 1 d . . . . .
H36 H 0.619466 0.702370 0.059434 0.074 Uiso 1 1 calc R U . . .
C37 C 0.5304(4) 0.7997(5) 0.0692(3) 0.055(2) Uani 1 1 d . . . . .
C38 C 0.5186(4) 0.7992(5) 0.0129(3) 0.056(2) Uani 1 1 d . . . . .
H38 H 0.503701 0.752964 -0.006938 0.067 Uiso 1 1 calc R U . . .
C39 C 0.5274(5) 0.8607(5) -0.0146(3) 0.082(3) Uani 1 1 d . . . . .
C40 C 0.5288(8) 0.9344(9) 0.0071(7) 0.076(4) Uiso 0.6 1 d . . P . .
C41 C 0.5338(8) 0.9419(9) 0.0612(7) 0.081(5) Uiso 0.6 1 d . . P . .
C42 C 0.5318(7) 0.8762(8) 0.0905(6) 0.063(4) Uiso 0.6 1 d . . P . .
C43 C 0.5745(9) 0.9159(10) 0.0186(7) 0.044(4) Uiso 0.4 1 d . . P . .
C44 C 0.5882(8) 0.9177(10) 0.0737(7) 0.047(4) Uiso 0.4 1 d . . P . .
C45 C 0.5738(7) 0.8560(9) 0.0996(6) 0.030(3) Uiso 0.4 1 d . . P . .
C46 C 0.3554(3) 0.7066(4) 0.2220(2) 0.0343(15) Uani 1 1 d . . . . .
C47 C 0.3213(3) 0.7696(5) 0.2256(2) 0.0449(18) Uani 1 1 d . . . . .
H47 H 0.332528 0.818871 0.216597 0.054 Uiso 1 1 calc R U . . .
C48 C 0.2714(3) 0.7651(6) 0.2415(3) 0.056(2) Uani 1 1 d . . . . .
H48 H 0.249441 0.810073 0.243859 0.067 Uiso 1 1 calc R U . . .
C49 C 0.2546(3) 0.6933(7) 0.2539(3) 0.069(3) Uani 1 1 d . . . . .
H49 H 0.220255 0.688662 0.264462 0.082 Uiso 1 1 calc R U . . .
C50 C 0.2864(3) 0.6297(6) 0.2510(3) 0.063(2) Uani 1 1 d . . . . .
H50 H 0.274465 0.580650 0.259911 0.075 Uiso 1 1 calc R U . . .
C51 C 0.3362(3) 0.6355(5) 0.2353(3) 0.0470(18) Uani 1 1 d . . . . .
H51 H 0.357913 0.590041 0.233489 0.056 Uiso 1 1 calc R U . . .
C52 C 0.5698(3) 0.5340(5) 0.4317(3) 0.0438(17) Uani 1 1 d . . . . .
C53 C 0.5754(4) 0.4040(5) 0.4824(3) 0.059(2) Uani 1 1 d . . . . .
C54 C 0.6155(11) 0.3499(12) 0.4683(9) 0.079(6) Uiso 0.5 1 d . . P . .
C55 C 0.5946(10) 0.4213(11) 0.5442(8) 0.072(5) Uiso 0.5 1 d . . P . .
C56 C 0.5098(9) 0.3728(11) 0.4611(8) 0.081(6) Uiso 0.5 1 d . . P . .
C57 C 0.5527(16) 0.4076(18) 0.5233(14) 0.146(11) Uiso 0.5 1 d . . P . .
C58 C 0.5658(14) 0.3391(15) 0.4432(12) 0.121(8) Uiso 0.5 1 d . . P . .
C59 C 0.6433(14) 0.3825(17) 0.5000(13) 0.134(10) Uiso 0.5 1 d . . P . .
C60 C 0.6066(3) 0.6993(4) 0.4679(2) 0.0346(15) Uani 1 1 d . . . . .
C61 C 0.6857(3) 0.7372(4) 0.5638(2) 0.0424(17) Uani 1 1 d . . . . .
C62 C 0.7114(3) 0.6602(4) 0.5901(3) 0.0495(19) Uani 1 1 d . . . . .
H62A H 0.741712 0.669077 0.626826 0.059 Uiso 1 1 calc R U . . .
H62B H 0.678141 0.628138 0.592476 0.059 Uiso 1 1 calc R U . . .
H62C H 0.730798 0.633748 0.567801 0.059 Uiso 1 1 calc R U . . .
C63 C 0.6503(4) 0.7780(5) 0.5954(3) 0.082(3) Uani 1 1 d . . . . .
H63A H 0.678590 0.790426 0.632400 0.099 Uiso 1 1 calc R U . . .
H63B H 0.631911 0.825591 0.576324 0.099 Uiso 1 1 calc R U . . .
H63C H 0.618133 0.743693 0.597440 0.099 Uiso 1 1 calc R U . . .
C64 C 0.7345(4) 0.7874(5) 0.5576(4) 0.083(3) Uani 1 1 d . . . . .
H64A H 0.765015 0.799220 0.593791 0.100 Uiso 1 1 calc R U . . .
H64B H 0.754175 0.760251 0.535847 0.100 Uiso 1 1 calc R U . . .
H64C H 0.716220 0.835441 0.539191 0.100 Uiso 1 1 calc R U . . .
C65 C 0.4696(3) 0.9215(4) 0.3133(2) 0.0350(15) Uani 1 1 d . . . . .
C66 C 0.4342(3) 1.0376(4) 0.3561(3) 0.0452(18) Uani 1 1 d . . . . .
C67 C 0.4416(4) 1.0203(4) 0.4163(3) 0.054(2) Uani 1 1 d . . . . .
H67A H 0.425164 1.063501 0.430630 0.064 Uiso 1 1 calc R U . . .
H67B H 0.419292 0.973027 0.417500 0.064 Uiso 1 1 calc R U . . .
H67C H 0.485038 1.013533 0.438595 0.064 Uiso 1 1 calc R U . . .
C68 C 0.4699(4) 1.1087(4) 0.3538(3) 0.065(2) Uani 1 1 d . . . . .
H68A H 0.453779 1.153148 0.367174 0.077 Uiso 1 1 calc R U . . .
H68B H 0.513049 1.101162 0.376757 0.077 Uiso 1 1 calc R U . . .
H68C H 0.466137 1.118008 0.315980 0.077 Uiso 1 1 calc R U . . .
C69 C 0.3674(4) 1.0437(5) 0.3206(3) 0.065(2) Uani 1 1 d . . . . .
H69A H 0.349137 1.087071 0.332964 0.078 Uiso 1 1 calc R U . . .
H69B H 0.363216 1.052074 0.282583 0.078 Uiso 1 1 calc R U . . .
H69C H 0.346511 0.995766 0.323214 0.078 Uiso 1 1 calc R U . . .
C70 C 0.4259(4) 0.9215(5) 0.1978(3) 0.060(2) Uani 1 1 d . . . . .
C71 C 0.3835(4) 1.0459(5) 0.1567(3) 0.064(2) Uani 1 1 d . . . . .
C72 C 0.3902(5) 1.1211(5) 0.1841(3) 0.083(3) Uani 1 1 d . . . . .
H72A H 0.371934 1.161397 0.156769 0.100 Uiso 1 1 calc R U . . .
H72B H 0.369479 1.119827 0.210203 0.100 Uiso 1 1 calc R U . . .
H72C H 0.433715 1.132295 0.203471 0.100 Uiso 1 1 calc R U . . .
C73 C 0.3160(4) 1.0245(5) 0.1288(4) 0.079(3) Uani 1 1 d . . . . .
H73A H 0.312603 0.974259 0.110805 0.095 Uiso 1 1 calc R U . . .
H73B H 0.297049 1.021746 0.156185 0.095 Uiso 1 1 calc R U . . .
H73C H 0.295226 1.063808 0.101489 0.095 Uiso 1 1 calc R U . . .
C74 C 0.4160(4) 1.0476(6) 0.1168(3) 0.080(3) Uani 1 1 d . . . . .
H74A H 0.411486 0.997463 0.098531 0.096 Uiso 1 1 calc R U . . .
H74B H 0.397998 1.087964 0.089457 0.096 Uiso 1 1 calc R U . . .
H74C H 0.459435 1.058586 0.136466 0.096 Uiso 1 1 calc R U . . .
C75 C 0.3670(4) 0.8558(4) 0.0721(3) 0.052(2) Uani 1 1 d . . . . .
C76 C 0.3035(5) 0.8988(6) -0.0280(3) 0.082(3) Uani 1 1 d . . . . .
C77 C 0.2692(8) 0.9684(10) -0.0256(7) 0.082(5) Uiso 0.6 1 d . . P . .
C78 C 0.2481(6) 0.8300(9) -0.0536(5) 0.052(4) Uiso 0.6 1 d . . P . .
C79 C 0.3432(10) 0.9037(12) -0.0582(9) 0.082(8) Uiso 0.6 1 d . . P . .
C80 C 0.3464(8) 0.8797(12) -0.0605(7) 0.025(4) Uiso 0.4 1 d . . P . .
C81 C 0.3077(11) 0.9999(13) -0.0214(9) 0.067(6) Uiso 0.4 1 d . . P . .
C82 C 0.2466(13) 0.8718(17) -0.0514(11) 0.083(8) Uiso 0.4 1 d . . P . .
C83 C 0.3581(3) 0.5867(4) 0.1094(3) 0.0399(16) Uani 1 1 d . . . . .
C84 C 0.2964(3) 0.4634(4) 0.1104(3) 0.0498(19) Uani 1 1 d . . . . .
C85 C 0.2327(4) 0.4890(5) 0.1055(4) 0.081(3) Uani 1 1 d . . . . .
H85A H 0.208517 0.443770 0.107378 0.098 Uiso 1 1 calc R U . . .
H85B H 0.235881 0.524350 0.135516 0.098 Uiso 1 1 calc R U . . .
H85C H 0.212569 0.515426 0.070511 0.098 Uiso 1 1 calc R U . . .
C86 C 0.3296(4) 0.4242(5) 0.1638(3) 0.074(3) Uani 1 1 d . . . . .
H86A H 0.307749 0.376974 0.166143 0.089 Uiso 1 1 calc R U . . .
H86B H 0.371083 0.411066 0.166474 0.089 Uiso 1 1 calc R U . . .
H86C H 0.331653 0.458900 0.193851 0.089 Uiso 1 1 calc R U . . .
C87 C 0.2904(4) 0.4122(5) 0.0607(4) 0.074(3) Uani 1 1 d . . . . .
H87A H 0.268479 0.364748 0.062208 0.089 Uiso 1 1 calc R U . . .
H87B H 0.267776 0.440228 0.026952 0.089 Uiso 1 1 calc R U . . .
H87C H 0.331260 0.399239 0.061490 0.089 Uiso 1 1 calc R U . . .
C88 C 0.4972(3) 0.4826(4) 0.1869(2) 0.0370(16) Uani 1 1 d . . . . .
C89 C 0.5244(4) 0.3522(5) 0.1546(4) 0.062(2) Uani 1 1 d . . . . .
C90 C 0.4748(9) 0.2939(11) 0.1422(10) 0.120(6) Uiso 0.7 1 d . . P . .
C91 C 0.5602(6) 0.3663(7) 0.1157(5) 0.071(4) Uiso 0.7 1 d . . P . .
C92 C 0.5747(8) 0.3156(9) 0.2088(7) 0.099(5) Uiso 0.7 1 d . . P . .
C93 C 0.588(2) 0.349(2) 0.1692(19) 0.120(14) Uiso 0.3 1 d . . P . .
C94 C 0.503(2) 0.284(2) 0.1898(19) 0.117(13) Uiso 0.3 1 d . . P . .
C95 C 0.4615(12) 0.3151(15) 0.1065(12) 0.053(7) Uiso 0.3 1 d . . P . .
C96 C 0.6096(3) 0.7622(4) 0.2292(2) 0.0358(15) Uani 1 1 d . . . . .
C97 C 0.7262(3) 0.7907(5) 0.2619(3) 0.0501(19) Uani 1 1 d . . . . .
C98 C 0.7408(4) 0.7656(5) 0.2109(3) 0.068(2) Uani 1 1 d . . . . .
H98A H 0.784063 0.775346 0.217875 0.081 Uiso 1 1 calc R U . . .
H98B H 0.732132 0.710479 0.204001 0.081 Uiso 1 1 calc R U . . .
H98C H 0.715384 0.795333 0.178925 0.081 Uiso 1 1 calc R U . . .
C99 C 0.7355(4) 0.8750(5) 0.2716(3) 0.067(2) Uani 1 1 d . . . . .
H99A H 0.778925 0.887297 0.281661 0.081 Uiso 1 1 calc R U . . .
H99B H 0.711504 0.902991 0.238207 0.081 Uiso 1 1 calc R U . . .
H99C H 0.722193 0.890314 0.301284 0.081 Uiso 1 1 calc R U . . .
C100 C 0.7609(4) 0.7425(5) 0.3126(3) 0.073(3) Uani 1 1 d . . . . .
H10A H 0.804805 0.752396 0.323950 0.087 Uiso 1 1 calc R U . . .
H10B H 0.747202 0.756730 0.342322 0.087 Uiso 1 1 calc R U . . .
H10C H 0.752745 0.687636 0.304079 0.087 Uiso 1 1 calc R U . . .

loop_
_atom_site_aniso_label
_atom_site_aniso_U_11
_atom_site_aniso_U_22
_atom_site_aniso_U_33
_atom_site_aniso_U_23
_atom_site_aniso_U_13
_atom_site_aniso_U_12
Pd1 0.0280(2) 0.0412(3) 0.0175(2) 0.0007(2) 0.00507(19) 0.0021(2)
Pd2 0.0266(2) 0.0376(3) 0.0161(2) -0.0015(2) 0.00500(18) -0.0005(2)
Pd3 0.0356(3) 0.0391(3) 0.0179(2) -0.0012(2) 0.0064(2) 0.0014(2)
Pd4 0.0447(3) 0.0447(3) 0.0192(2) 0.0009(2) 0.0015(2) 0.0022(3)
Pd5 0.0294(3) 0.0463(3) 0.0174(2) -0.0052(2) 0.00571(19) -0.0049(2)
Pd6 0.0329(3) 0.0392(3) 0.0201(2) -0.0040(2) 0.0079(2) -0.0036(2)
Pd7 0.0283(2) 0.0450(3) 0.0183(2) -0.0022(2) 0.00792(19) -0.0062(2)
Si1 0.0324(9) 0.0365(10) 0.0221(8) -0.0024(8) 0.0093(7) -0.0035(8)
Si2 0.0258(9) 0.0396(10) 0.0175(8) -0.0016(7) 0.0033(7) -0.0001(8)
Si3 0.0349(10) 0.0502(12) 0.0216(8) -0.0019(8) 0.0115(8) -0.0061(9)
Si4 0.0253(9) 0.0461(11) 0.0172(8) -0.0020(7) 0.0056(7) -0.0001(8)
N1 0.060(4) 0.054(4) 0.028(3) 0.010(3) 0.016(3) 0.014(3)
N2 0.031(3) 0.056(4) 0.022(3) 0.003(3) -0.002(2) 0.005(3)
N3 0.038(3) 0.038(3) 0.033(3) -0.004(3) 0.007(3) 0.004(3)
N4 0.073(5) 0.052(4) 0.040(4) 0.002(3) 0.027(3) -0.005(4)
N5 0.062(4) 0.079(5) 0.021(3) 0.004(3) 0.004(3) 0.021(4)
N6 0.029(3) 0.045(4) 0.040(3) -0.004(3) 0.010(3) -0.007(3)
N7 0.043(3) 0.034(3) 0.041(3) -0.008(3) 0.018(3) -0.001(3)
N8 0.033(3) 0.057(4) 0.032(3) -0.001(3) 0.010(3) -0.011(3)
C1 0.054(5) 0.054(5) 0.017(3) 0.008(3) 0.005(3) -0.002(4)
C2 0.045(4) 0.083(6) 0.048(4) 0.018(4) 0.021(4) -0.014(4)
C3 0.051(5) 0.134(9) 0.052(5) 0.022(6) 0.014(4) -0.035(6)
C4 0.088(8) 0.145(11) 0.048(6) 0.009(6) 0.002(5) -0.090(8)
C5 0.134(10) 0.060(6) 0.043(5) 0.008(4) 0.008(6) -0.054(6)
C6 0.075(6) 0.063(6) 0.030(4) 0.003(4) 0.004(4) -0.020(5)
C7 0.035(4) 0.038(4) 0.022(3) -0.002(3) 0.002(3) 0.006(3)
C8 0.061(5) 0.062(5) 0.031(4) 0.000(4) 0.015(4) 0.013(4)
C9 0.078(6) 0.075(6) 0.040(4) -0.008(4) 0.010(4) 0.038(5)
C10 0.047(5) 0.111(8) 0.045(5) -0.029(5) 0.004(4) 0.023(5)
C11 0.053(5) 0.082(7) 0.053(5) -0.019(5) 0.024(4) -0.005(5)
C12 0.037(4) 0.056(5) 0.042(4) -0.008(4) 0.009(3) -0.003(4)
C13 0.027(3) 0.034(4) 0.021(3) -0.003(3) 0.009(2) 0.003(3)
C14 0.033(4) 0.053(4) 0.021(3) 0.000(3) 0.004(3) -0.005(3)
C15 0.027(3) 0.057(5) 0.037(4) 0.005(3) 0.010(3) 0.004(3)
C16 0.047(4) 0.047(4) 0.040(4) 0.007(3) 0.026(3) 0.009(3)
C17 0.056(4) 0.039(4) 0.025(3) 0.000(3) 0.016(3) 0.003(3)
C18 0.033(3) 0.043(4) 0.024(3) 0.000(3) 0.007(3) 0.002(3)
C19 0.035(3) 0.040(4) 0.017(3) 0.002(3) 0.003(3) 0.002(3)
C20 0.033(4) 0.046(4) 0.033(4) 0.002(3) 0.005(3) 0.008(3)
C21 0.048(5) 0.049(5) 0.043(4) -0.008(4) 0.003(4) -0.012(4)
C22 0.043(4) 0.067(5) 0.041(4) -0.011(4) 0.008(4) -0.025(4)
C23 0.033(4) 0.083(6) 0.045(4) -0.005(4) 0.014(3) -0.012(4)
C24 0.031(4) 0.062(5) 0.028(3) -0.013(3) 0.007(3) -0.007(3)
C25 0.033(3) 0.050(5) 0.019(3) -0.006(3) 0.011(3) -0.004(3)
C26 0.046(4) 0.068(5) 0.036(4) -0.008(4) 0.010(3) 0.008(4)
C27 0.042(5) 0.118(8) 0.032(4) -0.022(5) -0.007(3) -0.013(5)
C28 0.050(5) 0.101(8) 0.044(5) -0.040(5) 0.010(4) -0.007(5)
C29 0.049(5) 0.071(6) 0.058(5) -0.024(4) 0.032(4) -0.010(4)
C30 0.032(4) 0.064(5) 0.033(4) -0.004(3) 0.015(3) -0.002(3)
C31 0.035(4) 0.065(5) 0.026(3) -0.020(3) 0.009(3) -0.014(4)
C32 0.040(4) 0.052(5) 0.043(4) -0.008(4) 0.010(3) -0.001(4)
C33 0.044(5) 0.069(6) 0.057(5) -0.015(4) 0.005(4) 0.018(4)
C34 0.048(5) 0.103(8) 0.059(6) -0.046(6) 0.004(4) 0.018(5)
C35 0.041(5) 0.133(9) 0.058(6) -0.019(6) 0.023(4) 0.004(5)
C36 0.051(5) 0.103(7) 0.033(4) -0.016(4) 0.018(4) 0.004(5)
C37 0.073(6) 0.061(5) 0.040(4) 0.001(4) 0.033(4) -0.016(4)
C38 0.075(6) 0.068(5) 0.029(4) -0.004(4) 0.025(4) -0.022(4)
C39 0.144(10) 0.065(6) 0.047(5) -0.001(5) 0.047(6) -0.023(6)
C46 0.023(3) 0.055(4) 0.019(3) -0.009(3) 0.002(2) -0.003(3)
C47 0.027(3) 0.077(5) 0.024(3) -0.008(3) 0.002(3) 0.003(4)
C48 0.021(3) 0.109(7) 0.030(4) -0.008(4) 0.000(3) 0.018(4)
C49 0.029(4) 0.148(10) 0.031(4) -0.016(5) 0.013(3) -0.007(5)
C50 0.036(4) 0.102(7) 0.055(5) 0.001(5) 0.023(4) -0.011(5)
C51 0.031(4) 0.069(5) 0.040(4) -0.007(4) 0.012(3) -0.003(4)
C52 0.044(4) 0.061(5) 0.027(3) 0.007(4) 0.014(3) 0.007(4)
C53 0.083(6) 0.056(5) 0.051(5) 0.019(4) 0.041(5) 0.018(5)
C60 0.033(3) 0.042(4) 0.024(3) 0.009(3) 0.006(3) 0.002(3)
C61 0.043(4) 0.042(4) 0.026(3) -0.012(3) -0.006(3) -0.001(3)
C62 0.044(4) 0.061(5) 0.032(4) 0.006(3) 0.001(3) 0.011(4)
C63 0.100(7) 0.079(6) 0.035(4) -0.015(4) -0.013(4) 0.038(6)
C64 0.078(7) 0.067(6) 0.068(6) 0.001(5) -0.015(5) -0.026(5)
C65 0.036(4) 0.044(4) 0.021(3) 0.001(3) 0.006(3) 0.004(3)
C66 0.050(5) 0.046(4) 0.039(4) 0.002(3) 0.016(4) 0.008(4)
C67 0.065(5) 0.051(5) 0.044(4) -0.005(4) 0.020(4) 0.012(4)
C68 0.100(7) 0.043(5) 0.059(5) 0.004(4) 0.039(5) -0.001(5)
C69 0.058(5) 0.091(6) 0.042(4) -0.005(4) 0.014(4) 0.030(5)
C70 0.094(6) 0.045(5) 0.016(3) -0.013(3) -0.010(3) 0.038(4)
C71 0.084(7) 0.064(6) 0.044(5) 0.003(4) 0.025(5) 0.015(5)
C72 0.147(10) 0.048(5) 0.055(5) 0.010(4) 0.038(6) -0.003(6)
C73 0.091(7) 0.075(7) 0.059(6) 0.011(5) 0.014(5) 0.003(5)
C74 0.102(8) 0.092(7) 0.055(5) 0.025(5) 0.040(5) 0.002(6)
C75 0.062(5) 0.058(5) 0.031(4) 0.000(4) 0.011(4) 0.014(4)
C76 0.085(7) 0.129(9) 0.029(4) 0.015(5) 0.018(4) 0.048(7)
C83 0.035(4) 0.051(5) 0.034(4) -0.007(3) 0.014(3) 0.006(4)
C84 0.037(4) 0.061(5) 0.046(4) -0.010(4) 0.010(3) -0.017(4)
C85 0.051(5) 0.081(7) 0.118(8) -0.020(6) 0.037(6) -0.022(5)
C86 0.073(6) 0.077(6) 0.057(5) 0.010(5) 0.006(5) -0.025(5)
C87 0.084(7) 0.073(6) 0.071(6) -0.020(5) 0.036(5) -0.005(5)
C88 0.034(4) 0.053(5) 0.023(3) -0.004(3) 0.010(3) -0.004(3)
C89 0.064(6) 0.054(5) 0.082(6) -0.009(5) 0.043(5) -0.004(4)
C96 0.043(4) 0.040(4) 0.024(3) -0.013(3) 0.012(3) -0.009(3)
C97 0.034(4) 0.075(6) 0.040(4) -0.008(4) 0.013(3) -0.019(4)
C98 0.051(5) 0.091(7) 0.075(6) -0.022(5) 0.039(4) -0.033(5)
C99 0.067(6) 0.081(7) 0.059(5) -0.013(5) 0.030(5) -0.033(5)
C100 0.041(5) 0.095(7) 0.070(6) 0.006(5) 0.005(4) -0.007(5)

loop_
_atom_type_symbol
_atom_type_description
_atom_type_scat_dispersion_real
_atom_type_scat_dispersion_imag
_atom_type_scat_source
C C 0.0033 0.0016
;
International Tables for Crystallography
(Vol. C, Tables 4.2.6.8 and 6.1.1.4)
;
H H 0.0000 0.0000
;
International Tables for Crystallography
(Vol. C, Table 6.1.1.4)
;
N N 0.0061 0.0033
;
International Tables for Crystallography
(Vol. C, Tables 4.2.6.8 and 6.1.1.4)
;
Pd Pd -0.9988 1.0072
;
International Tables for Crystallography
(Vol. C, Tables 4.2.6.8 and 6.1.1.4)
;
Si Si 0.0817 0.0704
;
International Tables for Crystallography
(Vol. C, Tables 4.2.6.8 and 6.1.1.4)
;

loop_
_geom_angle_atom_site_label_1
_geom_angle_atom_site_label_2
_geom_angle_atom_site_label_3
_geom_angle
_geom_angle_site_symmetry_1
_geom_angle_site_symmetry_3
_geom_angle_publ_flag
C60 Pd1 C52 98.2(3) . . ?
C60 Pd1 Si2 81.33(18) . . ?
C52 Pd1 Si2 166.6(2) . . ?
C60 Pd1 Si1 167.06(19) . . ?
C52 Pd1 Si1 81.00(19) . . ?
Si2 Pd1 Si1 102.47(5) . . ?
C60 Pd1 Pd2 129.85(18) . . ?
C52 Pd1 Pd2 131.95(19) . . ?
Si2 Pd1 Pd2 50.54(4) . . ?
Si1 Pd1 Pd2 51.99(4) . . ?
Si2 Pd2 Si4 123.08(6) . . ?
Si2 Pd2 Si1 119.64(6) . . ?
Si4 Pd2 Si1 111.12(6) . . ?
Si2 Pd2 Pd6 175.43(5) . . ?
Si4 Pd2 Pd6 59.13(5) . . ?
Si1 Pd2 Pd6 56.52(4) . . ?
Si2 Pd2 Pd1 60.00(4) . . ?
Si4 Pd2 Pd1 156.98(5) . . ?
Si1 Pd2 Pd1 59.72(4) . . ?
Pd6 Pd2 Pd1 116.24(2) . . ?
Si2 Pd2 Pd3 67.48(4) . . ?
Si4 Pd2 Pd3 60.04(5) . . ?
Si1 Pd2 Pd3 170.90(5) . . ?
Pd6 Pd2 Pd3 116.06(2) . . ?
Pd1 Pd2 Pd3 127.40(2) . . ?
Si2 Pd2 Pd7 120.54(5) . . ?
Si4 Pd2 Pd7 54.13(4) . . ?
Si1 Pd2 Pd7 111.38(4) . . ?
Pd6 Pd2 Pd7 64.023(17) . . ?
Pd1 Pd2 Pd7 147.47(2) . . ?
Pd3 Pd2 Pd7 66.019(17) . . ?
C65 Pd3 C70 87.7(2) . . ?
C65 Pd3 Si4 153.60(19) . . ?
C70 Pd3 Si4 102.0(2) . . ?
C65 Pd3 Pd4 135.29(18) . . ?
C70 Pd3 Pd4 47.90(18) . . ?
Si4 Pd3 Pd4 56.67(4) . . ?
C65 Pd3 Pd2 121.00(18) . . ?
C70 Pd3 Pd2 151.14(18) . . ?
Si4 Pd3 Pd2 51.34(4) . . ?
Pd4 Pd3 Pd2 103.25(2) . . ?
C65 Pd3 Si2 73.54(18) . . ?
C70 Pd3 Si2 160.96(18) . . ?
Si4 Pd3 Si2 96.53(5) . . ?
Pd4 Pd3 Si2 151.06(4) . . ?
Pd2 Pd3 Si2 47.83(4) . . ?
C65 Pd3 Pd7 154.29(19) . . ?
C70 Pd3 Pd7 96.6(2) . . ?
Si4 Pd3 Pd7 49.77(4) . . ?
Pd4 Pd3 Pd7 56.631(16) . . ?
Pd2 Pd3 Pd7 58.957(16) . . ?
Si2 Pd3 Pd7 98.82(4) . . ?
C75 Pd4 C70 108.7(3) . . ?
C75 Pd4 Si4 136.5(2) . . ?
C70 Pd4 Si4 105.6(2) . . ?
C75 Pd4 Pd3 157.6(2) . . ?
C70 Pd4 Pd3 49.95(19) . . ?
Si4 Pd4 Pd3 58.41(4) . . ?
C75 Pd4 Pd7 133.0(2) . . ?
C70 Pd4 Pd7 108.3(2) . . ?
Si4 Pd4 Pd7 54.19(4) . . ?
Pd3 Pd4 Pd7 68.020(18) . . ?
C75 Pd4 Pd5 91.9(2) . . ?
C70 Pd4 Pd5 158.1(2) . . ?
Si4 Pd4 Pd5 52.79(4) . . ?
Pd3 Pd4 Pd5 108.58(2) . . ?
Pd7 Pd4 Pd5 58.715(17) . . ?
C83 Pd5 C25 105.8(2) . . ?
C83 Pd5 Si4 99.71(19) . . ?
C25 Pd5 Si4 150.41(15) . . ?
C83 Pd5 C26 97.2(2) . . ?
C25 Pd5 C26 32.1(2) . . ?
Si4 Pd5 C26 156.43(18) . . ?
C83 Pd5 Si3 145.25(19) . . ?
C25 Pd5 Si3 44.24(15) . . ?
Si4 Pd5 Si3 106.52(6) . . ?
C26 Pd5 Si3 66.04(16) . . ?
C83 Pd5 Pd7 145.38(19) . . ?
C25 Pd5 Pd7 94.83(15) . . ?
Si4 Pd5 Pd7 55.64(4) . . ?
C26 Pd5 Pd7 114.27(17) . . ?
Si3 Pd5 Pd7 50.99(4) . . ?
C83 Pd5 Pd6 81.36(19) . . ?
C25 Pd5 Pd6 111.69(16) . . ?
Si4 Pd5 Pd6 57.38(4) . . ?
C26 Pd5 Pd6 142.20(17) . . ?
Si3 Pd5 Pd6 93.82(4) . . ?
Pd7 Pd5 Pd6 65.088(18) . . ?
C83 Pd5 Pd4 131.13(18) . . ?
C25 Pd5 Pd4 112.65(17) . . ?
Si4 Pd5 Pd4 56.89(5) . . ?
C26 Pd5 Pd4 99.55(18) . . ?
Si3 Pd5 Pd4 82.99(5) . . ?
Pd7 Pd5 Pd4 59.555(18) . . ?
Pd6 Pd5 Pd4 109.74(2) . . ?
C88 Pd6 Si1 99.75(18) . . ?
C88 Pd6 Si4 157.12(18) . . ?
Si1 Pd6 Si4 102.16(6) . . ?
C88 Pd6 Pd2 150.38(18) . . ?
Si1 Pd6 Pd2 53.57(4) . . ?
Si4 Pd6 Pd2 52.41(4) . . ?
C88 Pd6 Pd5 104.92(17) . . ?
Si1 Pd6 Pd5 155.28(5) . . ?
Si4 Pd6 Pd5 53.57(4) . . ?
Pd2 Pd6 Pd5 102.06(2) . . ?
C88 Pd6 Pd7 127.20(18) . . ?
Si1 Pd6 Pd7 106.11(4) . . ?
Si4 Pd6 Pd7 51.56(4) . . ?
Pd2 Pd6 Pd7 60.755(16) . . ?
Pd5 Pd6 Pd7 56.937(16) . . ?
C96 Pd7 Si3 96.61(18) . . ?
C96 Pd7 Si4 145.07(18) . . ?
Si3 Pd7 Si4 117.48(6) . . ?
C96 Pd7 Pd5 156.55(18) . . ?
Si3 Pd7 Pd5 62.84(5) . . ?
Si4 Pd7 Pd5 54.78(4) . . ?
C96 Pd7 Pd4 134.05(19) . . ?
Si3 Pd7 Pd4 90.82(5) . . ?
Si4 Pd7 Pd4 57.57(4) . . ?
Pd5 Pd7 Pd4 61.731(18) . . ?
C96 Pd7 Pd2 95.45(18) . . ?
Si3 Pd7 Pd2 151.60(5) . . ?
Si4 Pd7 Pd2 50.79(4) . . ?
Pd5 Pd7 Pd2 98.64(2) . . ?
Pd4 Pd7 Pd2 99.05(2) . . ?
C96 Pd7 Pd6 118.00(19) . . ?
Si3 Pd7 Pd6 96.49(5) . . ?
Si4 Pd7 Pd6 54.23(5) . . ?
Pd5 Pd7 Pd6 57.975(16) . . ?
Pd4 Pd7 Pd6 105.97(2) . . ?
Pd2 Pd7 Pd6 55.222(15) . . ?
C96 Pd7 Pd3 101.91(17) . . ?
Si3 Pd7 Pd3 145.22(5) . . ?
Si4 Pd7 Pd3 54.10(4) . . ?
Pd5 Pd7 Pd3 101.52(2) . . ?
Pd4 Pd7 Pd3 55.350(16) . . ?
Pd2 Pd7 Pd3 55.024(15) . . ?
Pd6 Pd7 Pd3 100.304(18) . . ?
C1 Si1 C7 108.9(3) . . ?
C1 Si1 Pd2 127.8(2) . . ?
C7 Si1 Pd2 123.2(2) . . ?
C1 Si1 Pd6 97.36(19) . . ?
C7 Si1 Pd6 103.57(19) . . ?
Pd2 Si1 Pd6 69.91(5) . . ?
C1 Si1 Pd1 108.2(2) . . ?
C7 Si1 Pd1 98.76(18) . . ?
Pd2 Si1 Pd1 68.29(5) . . ?
Pd6 Si1 Pd1 138.20(8) . . ?
C13 Si2 C19 107.8(3) . . ?
C13 Si2 Pd2 122.32(19) . . ?
C19 Si2 Pd2 129.6(2) . . ?
C13 Si2 Pd1 98.67(19) . . ?
C19 Si2 Pd1 110.33(19) . . ?
Pd2 Si2 Pd1 69.45(5) . . ?
C13 Si2 Pd3 102.89(18) . . ?
C19 Si2 Pd3 100.96(18) . . ?
Pd2 Si2 Pd3 64.68(4) . . ?
Pd1 Si2 Pd3 134.04(7) . . ?
C37 Si3 C31 104.9(3) . . ?
C37 Si3 C25 102.8(3) . . ?
C31 Si3 C25 101.7(3) . . ?
C37 Si3 Pd7 113.7(2) . . ?
C31 Si3 Pd7 105.9(2) . . ?
C25 Si3 Pd7 125.62(19) . . ?
C37 Si3 Pd5 123.8(3) . . ?
C31 Si3 Pd5 130.2(2) . . ?
C25 Si3 Pd5 60.16(18) . . ?
Pd7 Si3 Pd5 66.17(5) . . ?
C46 Si4 Pd2 106.89(19) . . ?
C46 Si4 Pd5 112.94(18) . . ?
Pd2 Si4 Pd5 130.30(8) . . ?
C46 Si4 Pd7 172.1(2) . . ?
Pd2 Si4 Pd7 75.08(5) . . ?
Pd5 Si4 Pd7 69.59(5) . . ?
C46 Si4 Pd6 113.7(2) . . ?
Pd2 Si4 Pd6 68.46(5) . . ?
Pd5 Si4 Pd6 69.04(5) . . ?
Pd7 Si4 Pd6 74.21(5) . . ?
C46 Si4 Pd4 105.1(2) . . ?
Pd2 Si4 Pd4 125.84(8) . . ?
Pd5 Si4 Pd4 70.33(5) . . ?
Pd7 Si4 Pd4 68.24(5) . . ?
Pd6 Si4 Pd4 131.87(7) . . ?
C46 Si4 Pd3 97.3(2) . . ?
Pd2 Si4 Pd3 68.63(5) . . ?
Pd5 Si4 Pd3 131.01(7) . . ?
Pd7 Si4 Pd3 76.13(5) . . ?
Pd6 Si4 Pd3 132.56(7) . . ?
Pd4 Si4 Pd3 64.92(5) . . ?
C52 N1 C53 177.1(7) . . ?
C60 N2 C61 172.7(7) . . ?
C65 N3 C66 169.1(6) . . ?
C70 N4 C71 134.9(6) . . ?
C75 N5 C76 176.5(9) . . ?
C83 N6 C84 173.9(7) . . ?
C88 N7 C89 174.3(7) . . ?
C96 N8 C97 172.1(6) . . ?
C6 C1 C2 117.3(7) . . ?
C6 C1 Si1 123.4(6) . . ?
C2 C1 Si1 119.1(6) . . ?
C3 C2 C1 120.8(9) . . ?
C3 C2 H2 119.6 . . ?
C1 C2 H2 119.6 . . ?
C4 C3 C2 119.2(10) . . ?
C4 C3 H3 120.4 . . ?
C2 C3 H3 120.4 . . ?
C3 C4 C5 122.2(9) . . ?
C3 C4 H4 118.9 . . ?
C5 C4 H4 118.9 . . ?
C6 C5 C4 118.1(10) . . ?
C6 C5 H5 121.0 . . ?
C4 C5 H5 121.0 . . ?
C5 C6 C1 122.3(9) . . ?
C5 C6 H6 118.8 . . ?
C1 C6 H6 118.8 . . ?
C8 C7 C12 115.2(7) . . ?
C8 C7 Si1 125.3(6) . . ?
C12 C7 Si1 119.4(5) . . ?
C7 C8 C9 124.5(8) . . ?
C7 C8 H8 117.8 . . ?
C9 C8 H8 117.8 . . ?
C10 C9 C8 117.7(9) . . ?
C10 C9 H9 121.2 . . ?
C8 C9 H9 121.2 . . ?
C11 C10 C9 120.2(8) . . ?
C11 C10 H10 119.9 . . ?
C9 C10 H10 119.9 . . ?
C10 C11 C12 119.6(8) . . ?
C10 C11 H11 120.2 . . ?
C12 C11 H11 120.2 . . ?
C11 C12 C7 122.8(8) . . ?
C11 C12 H12 118.6 . . ?
C7 C12 H12 118.6 . . ?
C18 C13 C14 116.2(5) . . ?
C18 C13 Si2 125.5(4) . . ?
C14 C13 Si2 118.3(4) . . ?
C15 C14 C13 121.8(6) . . ?
C15 C14 H14 119.1 . . ?
C13 C14 H14 119.1 . . ?
C16 C15 C14 120.2(6) . . ?
C16 C15 H15 119.9 . . ?
C14 C15 H15 119.9 . . ?
C15 C16 C17 119.2(6) . . ?
C15 C16 H16 120.4 . . ?
C17 C16 H16 120.4 . . ?
C18 C17 C16 120.6(6) . . ?
C18 C17 H17 119.7 . . ?
C16 C17 H17 119.7 . . ?
C17 C18 C13 122.1(6) . . ?
C17 C18 H18 118.9 . . ?
C13 C18 H18 118.9 . . ?
C24 C19 C20 116.8(6) . . ?
C24 C19 Si2 118.3(5) . . ?
C20 C19 Si2 124.8(5) . . ?
C19 C20 C21 122.0(6) . . ?
C19 C20 H20 119.0 . . ?
C21 C20 H20 119.0 . . ?
C22 C21 C20 119.7(7) . . ?
C22 C21 H21 120.2 . . ?
C20 C21 H21 120.2 . . ?
C21 C22 C23 119.7(7) . . ?
C21 C22 H22 120.1 . . ?
C23 C22 H22 120.1 . . ?
C22 C23 C24 120.8(7) . . ?
C22 C23 H23 119.6 . . ?
C24 C23 H23 119.6 . . ?
C19 C24 C23 120.8(6) . . ?
C19 C24 H24 119.6 . . ?
C23 C24 H24 119.6 . . ?
C30 C25 C26 117.4(6) . . ?
C30 C25 Si3 123.1(5) . . ?
C26 C25 Si3 119.3(5) . . ?
C30 C25 Pd5 107.5(4) . . ?
C26 C25 Pd5 82.8(4) . . ?
Si3 C25 Pd5 75.6(2) . . ?
C25 C26 C27 120.0(8) . . ?
C25 C26 Pd5 65.1(3) . . ?
C27 C26 Pd5 118.7(6) . . ?
C25 C26 H26 120.0 . . ?
C27 C26 H26 120.0 . . ?
Pd5 C26 H26 86.6 . . ?
C28 C27 C26 121.0(8) . . ?
C28 C27 H27 119.5 . . ?
C26 C27 H27 119.5 . . ?
C27 C28 C29 119.9(8) . . ?
C27 C28 H28 120.1 . . ?
C29 C28 H28 120.1 . . ?
C28 C29 C30 120.3(8) . . ?
C28 C29 H29 119.9 . . ?
C30 C29 H29 119.9 . . ?
C25 C30 C29 121.3(7) . . ?
C25 C30 H30 119.4 . . ?
C29 C30 H30 119.4 . . ?
C32 C31 C36 115.5(7) . . ?
C32 C31 Si3 122.5(5) . . ?
C36 C31 Si3 122.0(6) . . ?
C33 C32 C31 123.0(7) . . ?
C33 C32 H32 118.5 . . ?
C31 C32 H32 118.5 . . ?
C32 C33 C34 120.5(8) . . ?
C32 C33 H33 119.8 . . ?
C34 C33 H33 119.8 . . ?
C35 C34 C33 119.2(8) . . ?
C35 C34 H34 120.4 . . ?
C33 C34 H34 120.4 . . ?
C34 C35 C36 120.5(8) . . ?
C34 C35 H35 119.7 . . ?
C36 C35 H35 119.7 . . ?
C35 C36 C31 121.3(8) . . ?
C35 C36 H36 119.3 . . ?
C31 C36 H36 119.3 . . ?
C38 C37 C45 114.6(8) . . ?
C38 C37 C42 112.6(8) . . ?
C45 C37 C42 40.5(7) . . ?
C38 C37 Si3 123.2(6) . . ?
C45 C37 Si3 116.2(8) . . ?
C42 C37 Si3 122.2(7) . . ?
C39 C38 C37 123.6(8) . . ?
C39 C38 H38 118.2 . . ?
C37 C38 H38 118.2 . . ?
C38 C39 C40 119.3(10) . . ?
C38 C39 C43 115.1(10) . . ?
C40 C39 C43 42.9(8) . . ?
C43 C40 C41 92.4(17) . . ?
C43 C40 C39 72.9(15) . . ?
C41 C40 C39 119.0(14) . . ?
C43 C40 C44 48.2(13) . . ?
C41 C40 C44 44.2(9) . . ?
C39 C40 C44 98.2(11) . . ?
C44 C41 C42 79.8(14) . . ?
C44 C41 C40 86.1(14) . . ?
C42 C41 C40 119.1(15) . . ?
C44 C41 C43 49.8(11) . . ?
C42 C41 C43 106.2(13) . . ?
C40 C41 C43 36.3(9) . . ?
C44 C41 C45 48.1(11) . . ?
C42 C41 C45 31.7(8) . . ?
C40 C41 C45 108.6(13) . . ?
C43 C41 C45 81.8(10) . . ?
C45 C42 C41 100.9(16) . . ?
C45 C42 C37 69.2(13) . . ?
C41 C42 C37 122.8(13) . . ?
C45 C42 C44 53.8(13) . . ?
C41 C42 C44 47.1(9) . . ?
C37 C42 C44 101.3(11) . . ?
C40 C43 C44 96.6(18) . . ?
C40 C43 C39 64.2(14) . . ?
C44 C43 C39 118.4(15) . . ?
C40 C43 C41 51.3(13) . . ?
C44 C43 C41 45.3(10) . . ?
C39 C43 C41 94.4(12) . . ?
C41 C44 C43 84.9(15) . . ?
C41 C44 C45 88.6(15) . . ?
C43 C44 C45 120.2(16) . . ?
C41 C44 C42 53.1(11) . . ?
C43 C44 C42 111.4(15) . . ?
C45 C44 C42 35.5(8) . . ?
C41 C44 C40 49.7(11) . . ?
C43 C44 C40 35.1(9) . . ?
C45 C44 C40 111.0(14) . . ?
C42 C44 C40 85.5(11) . . ?
C42 C45 C44 90.8(16) . . ?
C42 C45 C37 70.3(13) . . ?
C44 C45 C37 120.8(13) . . ?
C42 C45 C41 47.4(12) . . ?
C44 C45 C41 43.4(9) . . ?
C37 C45 C41 97.5(10) . . ?
C47 C46 C51 115.3(6) . . ?
C47 C46 Si4 124.7(5) . . ?
C51 C46 Si4 119.5(5) . . ?
C46 C47 C48 123.8(8) . . ?
C46 C47 H47 118.1 . . ?
C48 C47 H47 118.1 . . ?
C49 C48 C47 118.1(8) . . ?
C49 C48 H48 121.0 . . ?
C47 C48 H48 121.0 . . ?
C50 C49 C48 120.7(7) . . ?
C50 C49 H49 119.7 . . ?
C48 C49 H49 119.7 . . ?
C49 C50 C51 120.3(8) . . ?
C49 C50 H50 119.8 . . ?
C51 C50 H50 119.8 . . ?
C50 C51 C46 121.8(7) . . ?
C50 C51 H51 119.1 . . ?
C46 C51 H51 119.1 . . ?
N1 C52 Pd1 171.1(6) . . ?
C57 C53 N1 112.8(15) . . ?
C57 C53 C54 134.5(17) . . ?
N1 C53 C54 110.6(10) . . ?
C57 C53 C58 125.3(19) . . ?
N1 C53 C58 110.7(12) . . ?
C54 C53 C58 44.7(11) . . ?
C57 C53 C56 70.9(16) . . ?
N1 C53 C56 105.7(9) . . ?
C54 C53 C56 109.6(13) . . ?
C58 C53 C56 66.7(14) . . ?
C57 C53 C59 116(2) . . ?
N1 C53 C59 102.4(12) . . ?
C54 C53 C59 39.6(12) . . ?
C58 C53 C59 84.3(15) . . ?
C56 C53 C59 145.1(15) . . ?
C57 C53 C55 38.0(14) . . ?
N1 C53 C55 106.9(9) . . ?
C54 C53 C55 115.0(13) . . ?
C58 C53 C55 141.9(14) . . ?
C56 C53 C55 108.5(11) . . ?
C59 C53 C55 82.1(15) . . ?
C59 C54 C58 142(3) . . ?
C59 C54 C53 74(2) . . ?
C58 C54 C53 68.3(18) . . ?
C57 C55 C53 61(2) . . ?
C57 C55 C59 105(3) . . ?
C53 C55 C59 48.7(11) . . ?
C53 C56 C58 55.3(12) . . ?
C53 C56 C57 50.0(13) . . ?
C58 C56 C57 98.5(19) . . ?
C55 C57 C53 81(3) . . ?
C55 C57 C56 140(4) . . ?
C53 C57 C56 59.2(16) . . ?
C54 C58 C53 67.0(19) . . ?
C54 C58 C56 122(3) . . ?
C53 C58 C56 57.9(12) . . ?
C54 C58 C59 18.2(16) . . ?
C53 C58 C59 48.9(12) . . ?
C56 C58 C59 104.6(18) . . ?
C54 C59 C53 67(2) . . ?
C54 C59 C55 109(3) . . ?
C53 C59 C55 49.2(11) . . ?
C54 C59 C58 20.1(18) . . ?
C53 C59 C58 46.8(11) . . ?
C55 C59 C58 90.0(16) . . ?
N2 C60 Pd1 166.3(6) . . ?
N2 C61 C64 108.2(6) . . ?
N2 C61 C62 107.1(5) . . ?
C64 C61 C62 111.5(6) . . ?
N2 C61 C63 106.4(6) . . ?
C64 C61 C63 112.3(7) . . ?
C62 C61 C63 111.0(6) . . ?
C61 C62 H62A 109.5 . . ?
C61 C62 H62B 109.5 . . ?
H62A C62 H62B 109.5 . . ?
C61 C62 H62C 109.5 . . ?
H62A C62 H62C 109.5 . . ?
H62B C62 H62C 109.5 . . ?
C61 C63 H63A 109.5 . . ?
C61 C63 H63B 109.5 . . ?
H63A C63 H63B 109.5 . . ?
C61 C63 H63C 109.5 . . ?
H63A C63 H63C 109.5 . . ?
H63B C63 H63C 109.5 . . ?
C61 C64 H64A 109.5 . . ?
C61 C64 H64B 109.5 . . ?
H64A C64 H64B 109.5 . . ?
C61 C64 H64C 109.5 . . ?
H64A C64 H64C 109.5 . . ?
H64B C64 H64C 109.5 . . ?
N3 C65 Pd3 165.1(5) . . ?
N3 C66 C68 108.4(6) . . ?
N3 C66 C69 107.2(6) . . ?
C68 C66 C69 112.8(7) . . ?
N3 C66 C67 108.1(6) . . ?
C68 C66 C67 110.1(6) . . ?
C69 C66 C67 110.1(6) . . ?
C66 C67 H67A 109.5 . . ?
C66 C67 H67B 109.5 . . ?
H67A C67 H67B 109.5 . . ?
C66 C67 H67C 109.5 . . ?
H67A C67 H67C 109.5 . . ?
H67B C67 H67C 109.5 . . ?
C66 C68 H68A 109.5 . . ?
C66 C68 H68B 109.5 . . ?
H68A C68 H68B 109.5 . . ?
C66 C68 H68C 109.5 . . ?
H68A C68 H68C 109.5 . . ?
H68B C68 H68C 109.5 . . ?
C66 C69 H69A 109.5 . . ?
C66 C69 H69B 109.5 . . ?
H69A C69 H69B 109.5 . . ?
C66 C69 H69C 109.5 . . ?
H69A C69 H69C 109.5 . . ?
H69B C69 H69C 109.5 . . ?
N4 C70 Pd4 144.5(5) . . ?
N4 C70 Pd3 132.8(5) . . ?
Pd4 C70 Pd3 82.1(3) . . ?
C72 C71 N4 108.3(7) . . ?
C72 C71 C74 109.5(8) . . ?
N4 C71 C74 109.6(7) . . ?
C72 C71 C73 110.8(8) . . ?
N4 C71 C73 106.6(7) . . ?
C74 C71 C73 111.9(7) . . ?
C71 C72 H72A 109.5 . . ?
C71 C72 H72B 109.5 . . ?
H72A C72 H72B 109.5 . . ?
C71 C72 H72C 109.5 . . ?
H72A C72 H72C 109.5 . . ?
H72B C72 H72C 109.5 . . ?
C71 C73 H73A 109.5 . . ?
C71 C73 H73B 109.5 . . ?
H73A C73 H73B 109.5 . . ?
C71 C73 H73C 109.5 . . ?
H73A C73 H73C 109.5 . . ?
H73B C73 H73C 109.5 . . ?
C71 C74 H74A 109.5 . . ?
C71 C74 H74B 109.5 . . ?
H74A C74 H74B 109.5 . . ?
C71 C74 H74C 109.5 . . ?
H74A C74 H74C 109.5 . . ?
H74B C74 H74C 109.5 . . ?
N5 C75 Pd4 179.2(8) . . ?
C82 C76 C79 120.8(16) . . ?
C82 C76 N5 116.5(15) . . ?
C79 C76 N5 109.9(11) . . ?
C82 C76 C77 80.5(15) . . ?
C79 C76 C77 117.2(13) . . ?
N5 C76 C77 108.6(9) . . ?
C82 C76 C80 114.1(15) . . ?
C79 C76 C80 15.4(11) . . ?
N5 C76 C80 104.5(9) . . ?
C77 C76 C80 131.9(12) . . ?
C82 C76 C78 23.8(13) . . ?
C79 C76 C78 112.3(11) . . ?
N5 C76 C78 104.0(8) . . ?
C77 C76 C78 103.9(11) . . ?
C80 C76 C78 100.7(10) . . ?
C82 C76 C81 113.9(16) . . ?
C79 C76 C81 88.3(13) . . ?
N5 C76 C81 102.5(9) . . ?
C77 C76 C81 35.7(9) . . ?
C80 C76 C81 103.7(13) . . ?
C78 C76 C81 137.7(11) . . ?
C81 C77 C76 87.9(18) . . ?
C81 C77 C82 131(2) . . ?
C76 C77 C82 46.6(10) . . ?
C82 C78 C76 48(3) . . ?
C77 C81 C76 56.3(15) . . ?
C78 C82 C76 108(4) . . ?
C78 C82 C77 159(4) . . ?
C76 C82 C77 52.9(13) . . ?
N6 C83 Pd5 170.9(6) . . ?
N6 C84 C86 109.1(6) . . ?
N6 C84 C85 106.1(6) . . ?
C86 C84 C85 111.6(7) . . ?
N6 C84 C87 108.4(6) . . ?
C86 C84 C87 112.9(7) . . ?
C85 C84 C87 108.5(6) . . ?
C84 C85 H85A 109.5 . . ?
C84 C85 H85B 109.5 . . ?
H85A C85 H85B 109.5 . . ?
C84 C85 H85C 109.5 . . ?
H85A C85 H85C 109.5 . . ?
H85B C85 H85C 109.5 . . ?
C84 C86 H86A 109.5 . . ?
C84 C86 H86B 109.5 . . ?
H86A C86 H86B 109.5 . . ?
C84 C86 H86C 109.5 . . ?
H86A C86 H86C 109.5 . . ?
H86B C86 H86C 109.5 . . ?
C84 C87 H87A 109.5 . . ?
C84 C87 H87B 109.5 . . ?
H87A C87 H87B 109.5 . . ?
C84 C87 H87C 109.5 . . ?
H87A C87 H87C 109.5 . . ?
H87B C87 H87C 109.5 . . ?
N7 C88 Pd6 179.5(7) . . ?
C93 C89 N7 110.9(19) . . ?
C93 C89 C90 135(2) . . ?
N7 C89 C90 111.4(9) . . ?
C93 C89 C91 53.8(19) . . ?
N7 C89 C91 110.4(7) . . ?
C90 C89 C91 121.9(11) . . ?
C93 C89 C92 51.6(19) . . ?
N7 C89 C92 106.2(8) . . ?
C90 C89 C92 100.8(12) . . ?
C91 C89 C92 104.2(9) . . ?
C93 C89 C95 138(2) . . ?
N7 C89 C95 106.5(11) . . ?
C90 C89 C95 34.1(10) . . ?
C91 C89 C95 95.9(12) . . ?
C92 C89 C95 132.2(13) . . ?
C93 C89 C94 109(3) . . ?
N7 C89 C94 105.4(15) . . ?
C90 C89 C94 43.8(15) . . ?
C91 C89 C94 143.9(16) . . ?
C92 C89 C94 60.4(17) . . ?
C95 C89 C94 77.8(18) . . ?
C95 C90 C94 161(4) . . ?
C95 C90 C89 84(2) . . ?
C94 C90 C89 77(2) . . ?
C93 C91 C89 57(2) . . ?
C93 C92 C89 56(2) . . ?
C93 C92 C94 114(3) . . ?
C89 C92 C94 62.0(17) . . ?
C92 C93 C91 139(4) . . ?
C92 C93 C89 73(2) . . ?
C91 C93 C89 70(2) . . ?
C90 C94 C92 113(3) . . ?
C90 C94 C89 59(2) . . ?
C92 C94 C89 57.6(16) . . ?
C90 C95 C89 62(2) . . ?
N8 C96 Pd7 175.8(6) . . ?
N8 C97 C99 108.5(7) . . ?
N8 C97 C100 107.0(6) . . ?
C99 C97 C100 112.9(6) . . ?
N8 C97 C98 104.6(5) . . ?
C99 C97 C98 110.8(6) . . ?
C100 C97 C98 112.5(7) . . ?
C97 C98 H98A 109.5 . . ?
C97 C98 H98B 109.5 . . ?
H98A C98 H98B 109.5 . . ?
C97 C98 H98C 109.5 . . ?
H98A C98 H98C 109.5 . . ?
H98B C98 H98C 109.5 . . ?
C97 C99 H99A 109.5 . . ?
C97 C99 H99B 109.5 . . ?
H99A C99 H99B 109.5 . . ?
C97 C99 H99C 109.5 . . ?
H99A C99 H99C 109.5 . . ?
H99B C99 H99C 109.5 . . ?
C97 C100 H10A 109.5 . . ?
C97 C100 H10B 109.5 . . ?
H10A C100 H10B 109.5 . . ?
C97 C100 H10C 109.5 . . ?
H10A C100 H10C 109.5 . . ?
H10B C100 H10C 109.5 . . ?

loop_
_geom_bond_atom_site_label_1
_geom_bond_atom_site_label_2
_geom_bond_distance
_geom_bond_site_symmetry_2
_geom_bond_publ_flag
Pd1 C60 2.007(6) . ?
Pd1 C52 2.018(8) . ?
Pd1 Si2 2.5336(18) . ?
Pd1 Si1 2.5461(17) . ?
Pd1 Pd2 2.7393(6) . ?
Pd2 Si2 2.2586(17) . ?
Pd2 Si4 2.3097(16) . ?
Pd2 Si1 2.3230(18) . ?
Pd2 Pd6 2.7114(6) . ?
Pd2 Pd3 2.7546(7) . ?
Pd2 Pd7 2.8803(6) . ?
Pd3 C65 1.973(7) . ?
Pd3 C70 2.106(7) . ?
Pd3 Si4 2.5627(18) . ?
Pd3 Pd4 2.7249(6) . ?
Pd3 Si2 2.8149(16) . ?
Pd3 Pd7 3.0716(7) . ?
Pd4 C75 2.002(7) . ?
Pd4 C70 2.041(7) . ?
Pd4 Si4 2.5139(18) . ?
Pd4 Pd7 2.7663(7) . ?
Pd4 Pd5 2.8261(7) . ?
Pd5 C83 1.996(8) . ?
Pd5 C25 2.389(6) . ?
Pd5 Si4 2.3902(16) . ?
Pd5 C26 2.613(7) . ?
Pd5 Si3 2.6674(18) . ?
Pd5 Pd7 2.7422(7) . ?
Pd5 Pd6 2.7741(7) . ?
Pd6 C88 2.000(7) . ?
Pd6 Si1 2.4082(17) . ?
Pd6 Si4 2.5021(19) . ?
Pd6 Pd7 2.9676(7) . ?
Pd7 C96 1.956(7) . ?
Pd7 Si3 2.3295(17) . ?
Pd7 Si4 2.4154(17) . ?
Si1 C1 1.889(7) . ?
Si1 C7 1.905(7) . ?
Si2 C13 1.900(6) . ?
Si2 C19 1.909(6) . ?
Si3 C37 1.882(7) . ?
Si3 C31 1.907(7) . ?
Si3 C25 1.921(6) . ?
Si4 C46 1.882(6) . ?
N1 C52 1.141(8) . ?
N1 C53 1.458(9) . ?
N2 C60 1.144(7) . ?
N2 C61 1.468(7) . ?
N3 C65 1.159(8) . ?
N3 C66 1.441(9) . ?
N4 C70 1.181(8) . ?
N4 C71 1.472(10) . ?
N5 C75 1.151(8) . ?
N5 C76 1.462(9) . ?
N6 C83 1.164(8) . ?
N6 C84 1.429(9) . ?
N7 C88 1.149(8) . ?
N7 C89 1.429(9) . ?
N8 C96 1.142(8) . ?
N8 C97 1.466(8) . ?
C1 C6 1.397(10) . ?
C1 C2 1.411(10) . ?
C2 C3 1.398(11) . ?
C2 H2 0.9500 . ?
C3 C4 1.362(15) . ?
C3 H3 0.9500 . ?
C4 C5 1.390(15) . ?
C4 H4 0.9500 . ?
C5 C6 1.384(12) . ?
C5 H5 0.9500 . ?
C6 H6 0.9500 . ?
C7 C8 1.360(9) . ?
C7 C12 1.383(9) . ?
C8 C9 1.388(11) . ?
C8 H8 0.9500 . ?
C9 C10 1.381(13) . ?
C9 H9 0.9500 . ?
C10 C11 1.359(12) . ?
C10 H10 0.9500 . ?
C11 C12 1.381(10) . ?
C11 H11 0.9500 . ?
C12 H12 0.9500 . ?
C13 C18 1.402(8) . ?
C13 C14 1.404(8) . ?
C14 C15 1.395(9) . ?
C14 H14 0.9500 . ?
C15 C16 1.381(9) . ?
C15 H15 0.9500 . ?
C16 C17 1.384(9) . ?
C16 H16 0.9500 . ?
C17 C18 1.380(9) . ?
C17 H17 0.9500 . ?
C18 H18 0.9500 . ?
C19 C24 1.377(9) . ?
C19 C20 1.386(9) . ?
C20 C21 1.396(9) . ?
C20 H20 0.9500 . ?
C21 C22 1.348(10) . ?
C21 H21 0.9500 . ?
C22 C23 1.365(10) . ?
C22 H22 0.9500 . ?
C23 C24 1.393(9) . ?
C23 H23 0.9500 . ?
C24 H24 0.9500 . ?
C25 C30 1.377(9) . ?
C25 C26 1.400(9) . ?
C26 C27 1.419(10) . ?
C26 H26 0.9500 . ?
C27 C28 1.333(12) . ?
C27 H27 0.9500 . ?
C28 C29 1.375(11) . ?
C28 H28 0.9500 . ?
C29 C30 1.400(9) . ?
C29 H29 0.9500 . ?
C30 H30 0.9500 . ?
C31 C32 1.384(10) . ?
C31 C36 1.409(9) . ?
C32 C33 1.360(10) . ?
C32 H32 0.9500 . ?
C33 C34 1.374(12) . ?
C33 H33 0.9500 . ?
C34 C35 1.360(13) . ?
C34 H34 0.9500 . ?
C35 C36 1.388(11) . ?
C35 H35 0.9500 . ?
C36 H36 0.9500 . ?
C37 C38 1.406(9) . ?
C37 C45 1.425(17) . ?
C37 C42 1.435(16) . ?
C38 C39 1.346(10) . ?
C38 H38 0.9500 . ?
C39 C40 1.394(17) . ?
C39 C43 1.48(2) . ?
C40 C43 1.05(2) . ?
C40 C41 1.39(2) . ?
C40 C44 1.82(2) . ?
C41 C44 1.27(2) . ?
C41 C42 1.39(2) . ?
C41 C43 1.78(2) . ?
C41 C45 1.85(2) . ?
C42 C45 0.990(17) . ?
C42 C44 1.71(2) . ?
C43 C44 1.37(2) . ?
C44 C45 1.38(2) . ?
C46 C47 1.379(9) . ?
C46 C51 1.402(9) . ?
C47 C48 1.387(9) . ?
C47 H47 0.9500 . ?
C48 C49 1.379(12) . ?
C48 H48 0.9500 . ?
C49 C50 1.350(12) . ?
C49 H49 0.9500 . ?
C50 C51 1.384(10) . ?
C50 H50 0.9500 . ?
C51 H51 0.9500 . ?
C53 C57 1.37(3) . ?
C53 C54 1.47(2) . ?
C53 C58 1.49(3) . ?
C53 C56 1.53(2) . ?
C53 C59 1.54(3) . ?
C53 C55 1.55(2) . ?
C54 C59 1.02(3) . ?
C54 C58 1.13(3) . ?
C55 C57 0.96(3) . ?
C55 C59 2.03(4) . ?
C56 C58 1.66(3) . ?
C56 C57 1.69(4) . ?
C58 C59 2.03(4) . ?
C61 C64 1.496(11) . ?
C61 C62 1.522(9) . ?
C61 C63 1.546(11) . ?
C62 H62A 0.9800 . ?
C62 H62B 0.9800 . ?
C62 H62C 0.9800 . ?
C63 H63A 0.9800 . ?
C63 H63B 0.9800 . ?
C63 H63C 0.9800 . ?
C64 H64A 0.9800 . ?
C64 H64B 0.9800 . ?
C64 H64C 0.9800 . ?
C66 C68 1.505(10) . ?
C66 C69 1.506(10) . ?
C66 C67 1.558(9) . ?
C67 H67A 0.9800 . ?
C67 H67B 0.9800 . ?
C67 H67C 0.9800 . ?
C68 H68A 0.9800 . ?
C68 H68B 0.9800 . ?
C68 H68C 0.9800 . ?
C69 H69A 0.9800 . ?
C69 H69B 0.9800 . ?
C69 H69C 0.9800 . ?
C71 C72 1.470(11) . ?
C71 C74 1.509(11) . ?
C71 C73 1.529(12) . ?
C72 H72A 0.9800 . ?
C72 H72B 0.9800 . ?
C72 H72C 0.9800 . ?
C73 H73A 0.9800 . ?
C73 H73B 0.9800 . ?
C73 H73C 0.9800 . ?
C74 H74A 0.9800 . ?
C74 H74B 0.9800 . ?
C74 H74C 0.9800 . ?
C76 C82 1.34(3) . ?
C76 C79 1.44(2) . ?
C76 C77 1.465(18) . ?
C76 C80 1.58(2) . ?
C76 C78 1.710(18) . ?
C76 C81 1.76(2) . ?
C77 C81 1.03(2) . ?
C77 C82 1.81(3) . ?
C78 C82 0.73(3) . ?
C84 C86 1.497(10) . ?
C84 C85 1.523(10) . ?
C84 C87 1.542(10) . ?
C85 H85A 0.9800 . ?
C85 H85B 0.9800 . ?
C85 H85C 0.9800 . ?
C86 H86A 0.9800 . ?
C86 H86B 0.9800 . ?
C86 H86C 0.9800 . ?
C87 H87A 0.9800 . ?
C87 H87B 0.9800 . ?
C87 H87C 0.9800 . ?
C89 C93 1.39(5) . ?
C89 C90 1.49(2) . ?
C89 C91 1.568(15) . ?
C89 C92 1.610(18) . ?
C89 C95 1.68(3) . ?
C89 C94 1.68(4) . ?
C90 C95 0.95(3) . ?
C90 C94 1.20(4) . ?
C91 C93 1.35(5) . ?
C92 C93 1.32(4) . ?
C92 C94 1.66(5) . ?
C97 C99 1.485(11) . ?
C97 C100 1.530(11) . ?
C97 C98 1.565(10) . ?
C98 H98A 0.9800 . ?
C98 H98B 0.9800 . ?
C98 H98C 0.9800 . ?
C99 H99A 0.9800 . ?
C99 H99B 0.9800 . ?
C99 H99C 0.9800 . ?
C100 H10A 0.9800 . ?
C100 H10B 0.9800 . ?
C100 H10C 0.9800 . ?

loop_
_geom_torsion_atom_site_label_1
_geom_torsion_atom_site_label_2
_geom_torsion_atom_site_label_3
_geom_torsion_atom_site_label_4
_geom_torsion
_geom_torsion_site_symmetry_1
_geom_torsion_site_symmetry_2
_geom_torsion_site_symmetry_3
_geom_torsion_site_symmetry_4
_geom_torsion_publ_flag
C7 Si1 C1 C6 -34.2(6) . . . . ?
Pd2 Si1 C1 C6 143.1(5) . . . . ?
Pd6 Si1 C1 C6 72.9(6) . . . . ?
Pd1 Si1 C1 C6 -140.6(5) . . . . ?
C7 Si1 C1 C2 151.9(5) . . . . ?
Pd2 Si1 C1 C2 -30.8(6) . . . . ?
Pd6 Si1 C1 C2 -101.0(5) . . . . ?
Pd1 Si1 C1 C2 45.5(6) . . . . ?
C6 C1 C2 C3 -0.5(10) . . . . ?
Si1 C1 C2 C3 173.8(6) . . . . ?
C1 C2 C3 C4 1.5(12) . . . . ?
C2 C3 C4 C5 -1.1(14) . . . . ?
C3 C4 C5 C6 -0.4(14) . . . . ?
C4 C5 C6 C1 1.4(12) . . . . ?
C2 C1 C6 C5 -1.0(10) . . . . ?
Si1 C1 C6 C5 -175.0(6) . . . . ?
C12 C7 C8 C9 -2.2(10) . . . . ?
Si1 C7 C8 C9 -178.5(5) . . . . ?
C7 C8 C9 C10 2.0(11) . . . . ?
C8 C9 C10 C11 -0.1(12) . . . . ?
C9 C10 C11 C12 -1.5(12) . . . . ?
C10 C11 C12 C7 1.3(11) . . . . ?
C8 C7 C12 C11 0.4(10) . . . . ?
Si1 C7 C12 C11 177.0(5) . . . . ?
C18 C13 C14 C15 0.8(9) . . . . ?
Si2 C13 C14 C15 179.5(5) . . . . ?
C13 C14 C15 C16 0.7(10) . . . . ?
C14 C15 C16 C17 -1.3(10) . . . . ?
C15 C16 C17 C18 0.3(10) . . . . ?
C16 C17 C18 C13 1.3(10) . . . . ?
C14 C13 C18 C17 -1.8(9) . . . . ?
Si2 C13 C18 C17 179.6(5) . . . . ?
C24 C19 C20 C21 -2.1(9) . . . . ?
Si2 C19 C20 C21 180.0(5) . . . . ?
C19 C20 C21 C22 1.8(10) . . . . ?
C20 C21 C22 C23 0.1(11) . . . . ?
C21 C22 C23 C24 -1.7(11) . . . . ?
C20 C19 C24 C23 0.6(9) . . . . ?
Si2 C19 C24 C23 178.6(5) . . . . ?
C22 C23 C24 C19 1.3(11) . . . . ?
C30 C25 C26 C27 -4.1(10) . . . . ?
Si3 C25 C26 C27 -179.1(6) . . . . ?
Pd5 C25 C26 C27 -110.1(7) . . . . ?
C30 C25 C26 Pd5 106.0(6) . . . . ?
Si3 C25 C26 Pd5 -69.0(4) . . . . ?
C25 C26 C27 C28 1.7(12) . . . . ?
Pd5 C26 C27 C28 -74.5(9) . . . . ?
C26 C27 C28 C29 0.3(13) . . . . ?
C27 C28 C29 C30 0.2(12) . . . . ?
C26 C25 C30 C29 4.6(9) . . . . ?
Si3 C25 C30 C29 179.4(5) . . . . ?
Pd5 C25 C30 C29 95.5(6) . . . . ?
C28 C29 C30 C25 -2.8(11) . . . . ?
C36 C31 C32 C33 0.8(10) . . . . ?
Si3 C31 C32 C33 179.8(5) . . . . ?
C31 C32 C33 C34 0.1(11) . . . . ?
C32 C33 C34 C35 -0.7(12) . . . . ?
C33 C34 C35 C36 0.4(13) . . . . ?
C34 C35 C36 C31 0.5(13) . . . . ?
C32 C31 C36 C35 -1.1(11) . . . . ?
Si3 C31 C36 C35 179.9(6) . . . . ?
C31 Si3 C37 C38 78.9(7) . . . . ?
C25 Si3 C37 C38 -27.1(8) . . . . ?
Pd7 Si3 C37 C38 -165.9(6) . . . . ?
Pd5 Si3 C37 C38 -89.6(7) . . . . ?
C31 Si3 C37 C45 -72.3(9) . . . . ?
C25 Si3 C37 C45 -178.3(8) . . . . ?
Pd7 Si3 C37 C45 42.9(9) . . . . ?
Pd5 Si3 C37 C45 119.2(8) . . . . ?
C31 Si3 C37 C42 -118.5(9) . . . . ?
C25 Si3 C37 C42 135.5(9) . . . . ?
Pd7 Si3 C37 C42 -3.3(10) . . . . ?
Pd5 Si3 C37 C42 72.9(10) . . . . ?
C45 C37 C38 C39 -24.0(14) . . . . ?
C42 C37 C38 C39 20.4(14) . . . . ?
Si3 C37 C38 C39 -175.6(8) . . . . ?
C37 C38 C39 C40 -21.7(17) . . . . ?
C37 C38 C39 C43 26.6(15) . . . . ?
C38 C39 C40 C43 96.2(16) . . . . ?
C38 C39 C40 C41 13(2) . . . . ?
C43 C39 C40 C41 -83.1(19) . . . . ?
C38 C39 C40 C44 54.7(15) . . . . ?
C43 C39 C40 C44 -41.5(13) . . . . ?
C43 C40 C41 C44 -1.4(18) . . . . ?
C39 C40 C41 C44 70.3(18) . . . . ?
C43 C40 C41 C42 -77(2) . . . . ?
C39 C40 C41 C42 -6(2) . . . . ?
C44 C40 C41 C42 -76.0(17) . . . . ?
C39 C40 C41 C43 71.7(18) . . . . ?
C44 C40 C41 C43 1.4(18) . . . . ?
C43 C40 C41 C45 -44.5(18) . . . . ?
C39 C40 C41 C45 27(2) . . . . ?
C44 C40 C41 C45 -43.1(11) . . . . ?
C44 C41 C42 C45 -1.6(17) . . . . ?
C40 C41 C42 C45 78(2) . . . . ?
C43 C41 C42 C45 41.0(18) . . . . ?
C44 C41 C42 C37 -73.8(17) . . . . ?
C40 C41 C42 C37 6(2) . . . . ?
C43 C41 C42 C37 -31.1(19) . . . . ?
C45 C41 C42 C37 -72.2(16) . . . . ?
C40 C41 C42 C44 79.6(17) . . . . ?
C43 C41 C42 C44 42.7(11) . . . . ?
C45 C41 C42 C44 1.6(17) . . . . ?
C38 C37 C42 C45 -101.9(13) . . . . ?
Si3 C37 C42 C45 93.9(14) . . . . ?
C38 C37 C42 C41 -12.2(18) . . . . ?
C45 C37 C42 C41 89.7(19) . . . . ?
Si3 C37 C42 C41 -176.4(12) . . . . ?
C38 C37 C42 C44 -58.1(12) . . . . ?
C45 C37 C42 C44 43.9(12) . . . . ?
Si3 C37 C42 C44 137.7(9) . . . . ?
C41 C40 C43 C44 1.3(17) . . . . ?
C39 C40 C43 C44 -118.4(14) . . . . ?
C41 C40 C43 C39 119.7(13) . . . . ?
C44 C40 C43 C39 118.4(14) . . . . ?
C39 C40 C43 C41 -119.7(13) . . . . ?
C44 C40 C43 C41 -1.3(17) . . . . ?
C38 C39 C43 C40 -106.9(15) . . . . ?
C38 C39 C43 C44 -24(2) . . . . ?
C40 C39 C43 C44 83(2) . . . . ?
C38 C39 C43 C41 -64.1(13) . . . . ?
C40 C39 C43 C41 42.9(12) . . . . ?
C44 C41 C43 C40 178(2) . . . . ?
C42 C41 C43 C40 117(2) . . . . ?
C45 C41 C43 C40 137.8(18) . . . . ?
C42 C41 C43 C44 -60.8(16) . . . . ?
C40 C41 C43 C44 -178(2) . . . . ?
C45 C41 C43 C44 -40.4(13) . . . . ?
C44 C41 C43 C39 126.5(17) . . . . ?
C42 C41 C43 C39 65.7(15) . . . . ?
C40 C41 C43 C39 -51.7(15) . . . . ?
C45 C41 C43 C39 86.1(11) . . . . ?
C42 C41 C44 C43 121.6(14) . . . . ?
C40 C41 C44 C43 1.1(14) . . . . ?
C45 C41 C44 C43 120.5(16) . . . . ?
C42 C41 C44 C45 1.1(12) . . . . ?
C40 C41 C44 C45 -119.4(13) . . . . ?
C43 C41 C44 C45 -120.5(16) . . . . ?
C40 C41 C44 C42 -120.5(14) . . . . ?
C43 C41 C44 C42 -121.6(14) . . . . ?
C45 C41 C44 C42 -1.1(12) . . . . ?
C42 C41 C44 C40 120.5(14) . . . . ?
C43 C41 C44 C40 -1.1(14) . . . . ?
C45 C41 C44 C40 119.4(13) . . . . ?
C40 C43 C44 C41 -1.4(19) . . . . ?
C39 C43 C44 C41 -65.7(18) . . . . ?
C40 C43 C44 C45 84(2) . . . . ?
C39 C43 C44 C45 20(3) . . . . ?
C41 C43 C44 C45 85.3(19) . . . . ?
C40 C43 C44 C42 46(2) . . . . ?
C39 C43 C44 C42 -19(2) . . . . ?
C41 C43 C44 C42 47.0(12) . . . . ?
C39 C43 C44 C40 -64.2(16) . . . . ?
C41 C43 C44 C40 1.4(19) . . . . ?
C45 C42 C44 C41 178(2) . . . . ?
C37 C42 C44 C41 124.6(15) . . . . ?
C45 C42 C44 C43 112(2) . . . . ?
C41 C42 C44 C43 -65.6(17) . . . . ?
C37 C42 C44 C43 59.0(17) . . . . ?
C41 C42 C44 C45 -178(2) . . . . ?
C37 C42 C44 C45 -53.4(14) . . . . ?
C45 C42 C44 C40 136.8(17) . . . . ?
C41 C42 C44 C40 -41.2(12) . . . . ?
C37 C42 C44 C40 83.4(11) . . . . ?
C43 C40 C44 C41 178(2) . . . . ?
C39 C40 C44 C41 -123.7(16) . . . . ?
C41 C40 C44 C43 -178(2) . . . . ?
C39 C40 C44 C43 58.2(17) . . . . ?
C43 C40 C44 C45 -113(2) . . . . ?
C41 C40 C44 C45 68.9(16) . . . . ?
C39 C40 C44 C45 -54.8(16) . . . . ?
C43 C40 C44 C42 -138(2) . . . . ?
C41 C40 C44 C42 43.7(12) . . . . ?
C39 C40 C44 C42 -80.0(12) . . . . ?
C41 C42 C45 C44 1.5(16) . . . . ?
C37 C42 C45 C44 122.6(12) . . . . ?
C41 C42 C45 C37 -121.2(13) . . . . ?
C44 C42 C45 C37 -122.6(12) . . . . ?
C37 C42 C45 C41 121.2(13) . . . . ?
C44 C42 C45 C41 -1.5(16) . . . . ?
C41 C44 C45 C42 -1.6(17) . . . . ?
C43 C44 C45 C42 -85(2) . . . . ?
C40 C44 C45 C42 -47.0(18) . . . . ?
C41 C44 C45 C37 65.8(18) . . . . ?
C43 C44 C45 C37 -17(3) . . . . ?
C42 C44 C45 C37 67.4(15) . . . . ?
C40 C44 C45 C37 20(2) . . . . ?
C43 C44 C45 C41 -83.2(19) . . . . ?
C42 C44 C45 C41 1.6(17) . . . . ?
C40 C44 C45 C41 -45.4(11) . . . . ?
C38 C37 C45 C42 96.6(14) . . . . ?
Si3 C37 C45 C42 -109.7(12) . . . . ?
C38 C37 C45 C44 18.0(19) . . . . ?
C42 C37 C45 C44 -78.6(18) . . . . ?
Si3 C37 C45 C44 171.7(12) . . . . ?
C38 C37 C45 C41 57.2(11) . . . . ?
C42 C37 C45 C41 -39.5(11) . . . . ?
Si3 C37 C45 C41 -149.1(7) . . . . ?
C44 C41 C45 C42 178(2) . . . . ?
C40 C41 C45 C42 -116(2) . . . . ?
C43 C41 C45 C42 -140.4(18) . . . . ?
C42 C41 C45 C44 -178(2) . . . . ?
C40 C41 C45 C44 66.5(16) . . . . ?
C43 C41 C45 C44 41.7(13) . . . . ?
C44 C41 C45 C37 -127.8(16) . . . . ?
C42 C41 C45 C37 54.3(15) . . . . ?
C40 C41 C45 C37 -61.3(15) . . . . ?
C43 C41 C45 C37 -86.1(11) . . . . ?
Pd2 Si4 C46 C47 101.8(5) . . . . ?
Pd5 Si4 C46 C47 -108.6(5) . . . . ?
Pd6 Si4 C46 C47 175.2(4) . . . . ?
Pd4 Si4 C46 C47 -33.9(5) . . . . ?
Pd3 Si4 C46 C47 32.0(5) . . . . ?
Pd2 Si4 C46 C51 -69.3(5) . . . . ?
Pd5 Si4 C46 C51 80.3(5) . . . . ?
Pd6 Si4 C46 C51 4.1(5) . . . . ?
Pd4 Si4 C46 C51 155.0(4) . . . . ?
Pd3 Si4 C46 C51 -139.1(5) . . . . ?
C51 C46 C47 C48 0.5(9) . . . . ?
Si4 C46 C47 C48 -170.9(5) . . . . ?
C46 C47 C48 C49 -0.8(10) . . . . ?
C47 C48 C49 C50 0.8(10) . . . . ?
C48 C49 C50 C51 -0.4(11) . . . . ?
C49 C50 C51 C46 0.1(11) . . . . ?
C47 C46 C51 C50 -0.2(9) . . . . ?
Si4 C46 C51 C50 171.7(5) . . . . ?
C57 C53 C54 C59 -77(3) . . . . ?
N1 C53 C54 C59 85(2) . . . . ?
C58 C53 C54 C59 -176(3) . . . . ?
C56 C53 C54 C59 -159(2) . . . . ?
C55 C53 C54 C59 -37(3) . . . . ?
C57 C53 C54 C58 99(3) . . . . ?
N1 C53 C54 C58 -99.1(19) . . . . ?
C56 C53 C54 C58 17(2) . . . . ?
C59 C53 C54 C58 176(3) . . . . ?
C55 C53 C54 C58 139.7(19) . . . . ?
N1 C53 C55 C57 106(3) . . . . ?
C54 C53 C55 C57 -131(3) . . . . ?
C58 C53 C55 C57 -84(3) . . . . ?
C56 C53 C55 C57 -8(3) . . . . ?
C59 C53 C55 C57 -154(3) . . . . ?
C57 C53 C55 C59 154(3) . . . . ?
N1 C53 C55 C59 -100.7(13) . . . . ?
C54 C53 C55 C59 22.6(15) . . . . ?
C58 C53 C55 C59 70(2) . . . . ?
C56 C53 C55 C59 145.8(15) . . . . ?
C57 C53 C56 C58 -145(2) . . . . ?
N1 C53 C56 C58 106.2(13) . . . . ?
C54 C53 C56 C58 -13.0(16) . . . . ?
C59 C53 C56 C58 -36(3) . . . . ?
C55 C53 C56 C58 -139.4(15) . . . . ?
N1 C53 C56 C57 -109.2(16) . . . . ?
C54 C53 C56 C57 131.6(18) . . . . ?
C58 C53 C56 C57 145(2) . . . . ?
C59 C53 C56 C57 108(3) . . . . ?
C55 C53 C56 C57 5.2(18) . . . . ?
C59 C55 C57 C53 -20(2) . . . . ?
C53 C55 C57 C56 11(4) . . . . ?
C59 C55 C57 C56 -9(6) . . . . ?
N1 C53 C57 C55 -89(2) . . . . ?
C54 C53 C57 C55 73(3) . . . . ?
C58 C53 C57 C55 131(2) . . . . ?
C56 C53 C57 C55 172(3) . . . . ?
C59 C53 C57 C55 29(3) . . . . ?
N1 C53 C57 C56 99.5(13) . . . . ?
C54 C53 C57 C56 -99(2) . . . . ?
C58 C53 C57 C56 -41(2) . . . . ?
C59 C53 C57 C56 -142.8(17) . . . . ?
C55 C53 C57 C56 -172(3) . . . . ?
C53 C56 C57 C55 -12(4) . . . . ?
C58 C56 C57 C55 16(5) . . . . ?
C58 C56 C57 C53 28.8(15) . . . . ?
C59 C54 C58 C53 6(5) . . . . ?
C59 C54 C58 C56 -12(7) . . . . ?
C53 C54 C58 C56 -18(2) . . . . ?
C53 C54 C58 C59 -6(5) . . . . ?
C57 C53 C58 C54 -120(2) . . . . ?
N1 C53 C58 C54 98.8(18) . . . . ?
C56 C53 C58 C54 -162(2) . . . . ?
C59 C53 C58 C54 -2(2) . . . . ?
C55 C53 C58 C54 -72(3) . . . . ?
C57 C53 C58 C56 42(2) . . . . ?
N1 C53 C58 C56 -98.7(12) . . . . ?
C54 C53 C58 C56 162(2) . . . . ?
C59 C53 C58 C56 160.1(15) . . . . ?
C55 C53 C58 C56 91(2) . . . . ?
C57 C53 C58 C59 -118(2) . . . . ?
N1 C53 C58 C59 101.2(13) . . . . ?
C54 C53 C58 C59 2(2) . . . . ?
C56 C53 C58 C59 -160.1(15) . . . . ?
C55 C53 C58 C59 -69(2) . . . . ?
C53 C56 C58 C54 19(2) . . . . ?
C57 C56 C58 C54 -7(3) . . . . ?
C57 C56 C58 C53 -26.6(15) . . . . ?
C53 C56 C58 C59 15.4(12) . . . . ?
C57 C56 C58 C59 -11(2) . . . . ?
C58 C54 C59 C53 -6(5) . . . . ?
C58 C54 C59 C55 20(6) . . . . ?
C53 C54 C59 C55 25.9(16) . . . . ?
C53 C54 C59 C58 6(5) . . . . ?
C57 C53 C59 C54 129(2) . . . . ?
N1 C53 C59 C54 -107(2) . . . . ?
C58 C53 C59 C54 3(2) . . . . ?
C56 C53 C59 C54 36(4) . . . . ?
C55 C53 C59 C54 147(2) . . . . ?
C57 C53 C59 C55 -17.6(19) . . . . ?
N1 C53 C59 C55 105.7(10) . . . . ?
C54 C53 C59 C55 -147(2) . . . . ?
C58 C53 C59 C55 -144.3(14) . . . . ?
C56 C53 C59 C55 -111(2) . . . . ?
C57 C53 C59 C58 127(2) . . . . ?
N1 C53 C59 C58 -110.0(12) . . . . ?
C54 C53 C59 C58 -3(2) . . . . ?
C56 C53 C59 C58 33(2) . . . . ?
C55 C53 C59 C58 144.3(14) . . . . ?
C66 N3 C65 Pd3 3(5) . . . . ?
C65 N3 C66 C68 -112(3) . . . . ?
C65 N3 C66 C69 10(4) . . . . ?
C65 N3 C66 C67 129(3) . . . . ?
C71 N4 C70 Pd4 -14(2) . . . . ?
C71 N4 C70 Pd3 178.8(7) . . . . ?
C70 N4 C71 C72 -166.5(10) . . . . ?
C70 N4 C71 C74 -47.1(14) . . . . ?
C70 N4 C71 C73 74.2(12) . . . . ?
C82 C76 C77 C81 -159(2) . . . . ?
C79 C76 C77 C81 -40(2) . . . . ?
N5 C76 C77 C81 85.6(17) . . . . ?
C80 C76 C77 C81 -45(2) . . . . ?
C78 C76 C77 C81 -164.1(16) . . . . ?
C79 C76 C77 C82 119.8(17) . . . . ?
N5 C76 C77 C82 -114.9(16) . . . . ?
C80 C76 C77 C82 114.0(18) . . . . ?
C78 C76 C77 C82 -4.6(14) . . . . ?
C81 C76 C77 C82 159(2) . . . . ?
C79 C76 C78 C82 -116(4) . . . . ?
N5 C76 C78 C82 125(3) . . . . ?
C77 C76 C78 C82 11(4) . . . . ?
C80 C76 C78 C82 -127(4) . . . . ?
C81 C76 C78 C82 -2(4) . . . . ?
C82 C77 C81 C76 -20(2) . . . . ?
C82 C76 C81 C77 22(2) . . . . ?
C79 C76 C81 C77 145.4(19) . . . . ?
N5 C76 C81 C77 -104.6(16) . . . . ?
C80 C76 C81 C77 146.9(17) . . . . ?
C78 C76 C81 C77 23(2) . . . . ?
C76 C78 C82 C77 -25(8) . . . . ?
C79 C76 C82 C78 75(4) . . . . ?
N5 C76 C82 C78 -63(4) . . . . ?
C77 C76 C82 C78 -169(3) . . . . ?
C80 C76 C82 C78 59(4) . . . . ?
C81 C76 C82 C78 178(3) . . . . ?
C79 C76 C82 C77 -116.1(16) . . . . ?
N5 C76 C82 C77 106.2(12) . . . . ?
C80 C76 C82 C77 -131.8(14) . . . . ?
C78 C76 C82 C77 169(3) . . . . ?
C81 C76 C82 C77 -13.0(13) . . . . ?
C81 C77 C82 C78 58(11) . . . . ?
C76 C77 C82 C78 31(9) . . . . ?
C81 C77 C82 C76 28(3) . . . . ?
C93 C89 C90 C95 -114(4) . . . . ?
N7 C89 C90 C95 88(2) . . . . ?
C91 C89 C90 C95 -45(2) . . . . ?
C92 C89 C90 C95 -160(2) . . . . ?
C94 C89 C90 C95 178(4) . . . . ?
C93 C89 C90 C94 68(4) . . . . ?
N7 C89 C90 C94 -90(2) . . . . ?
C91 C89 C90 C94 136(2) . . . . ?
C92 C89 C90 C94 22(3) . . . . ?
C95 C89 C90 C94 -178(4) . . . . ?
N7 C89 C91 C93 102(2) . . . . ?
C90 C89 C91 C93 -125(3) . . . . ?
C92 C89 C91 C93 -12(2) . . . . ?
C95 C89 C91 C93 -148(2) . . . . ?
C94 C89 C91 C93 -71(4) . . . . ?
N7 C89 C92 C93 -104(2) . . . . ?
C90 C89 C92 C93 140(3) . . . . ?
C91 C89 C92 C93 12(2) . . . . ?
C95 C89 C92 C93 124(3) . . . . ?
C94 C89 C92 C93 157(3) . . . . ?
C93 C89 C92 C94 -157(3) . . . . ?
N7 C89 C92 C94 98.8(18) . . . . ?
C90 C89 C92 C94 -17(2) . . . . ?
C91 C89 C92 C94 -144.6(18) . . . . ?
C95 C89 C92 C94 -33(2) . . . . ?
C89 C92 C93 C91 -22(4) . . . . ?
C94 C92 C93 C91 0(7) . . . . ?
C94 C92 C93 C89 22(3) . . . . ?
C89 C91 C93 C92 22(4) . . . . ?
N7 C89 C93 C92 94.5(18) . . . . ?
C90 C89 C93 C92 -64(3) . . . . ?
C91 C89 C93 C92 -165(3) . . . . ?
C95 C89 C93 C92 -114(3) . . . . ?
C94 C89 C93 C92 -21(3) . . . . ?
N7 C89 C93 C91 -100.5(16) . . . . ?
C90 C89 C93 C91 101(3) . . . . ?
C92 C89 C93 C91 165(3) . . . . ?
C95 C89 C93 C91 51(4) . . . . ?
C94 C89 C93 C91 144(2) . . . . ?
C95 C90 C94 C92 -28(13) . . . . ?
C89 C90 C94 C92 -23(2) . . . . ?
C95 C90 C94 C89 -5(11) . . . . ?
C93 C92 C94 C90 3(5) . . . . ?
C89 C92 C94 C90 23(3) . . . . ?
C93 C92 C94 C89 -21(3) . . . . ?
C93 C89 C94 C90 -136(3) . . . . ?
N7 C89 C94 C90 105(2) . . . . ?
C91 C89 C94 C90 -82(3) . . . . ?
C92 C89 C94 C90 -155(3) . . . . ?
C95 C89 C94 C90 1(2) . . . . ?
C93 C89 C94 C92 19(2) . . . . ?
N7 C89 C94 C92 -100.1(12) . . . . ?
C90 C89 C94 C92 155(3) . . . . ?
C91 C89 C94 C92 73(3) . . . . ?
C95 C89 C94 C92 155.8(16) . . . . ?
C94 C90 C95 C89 5(11) . . . . ?
C93 C89 C95 C90 103(4) . . . . ?
N7 C89 C95 C90 -104(2) . . . . ?
C91 C89 C95 C90 143(2) . . . . ?
C92 C89 C95 C90 28(3) . . . . ?
C94 C89 C95 C90 -1(3) . . . . ?
